data_1501784
loop_
_publ_author_name
'Nomura, Kotohiro'
'Fukuda, Hiroya'
'Katao, Shohei'
'Fujiki, Michiya'
'Kim, Hyun Joon'
'Kim, Dong-Hyun'
'Saeed, Irfan'

_publ_section_title
;
 Olefin Polymerization by Half-Titanocenes Containing \h2-Pyrazolato
 Ligands&#x2212;MAO Catalyst Systems
;
_journal_issue 7
_journal_name_full Macromolecules
_journal_page_first 1986
_journal_paper_doi 10.1021/ma200018z
_journal_volume 44
_journal_year 2011
_chemical_formula_moiety 'C14 H20 Cl2 N2 Ti '
_chemical_formula_sum 'C14 H20 Cl2 N2 Ti'
_chemical_formula_weight 335.13
_space_group_IT_number 14
_symmetry_cell_setting monoclinic
_symmetry_Int_Tables_number 14
_symmetry_space_group_name_Hall '-P 2ybc'
_symmetry_space_group_name_H-M 'P 1 21/c 1'
_cell_angle_alpha 90.0000
_cell_angle_beta 96.8486(7)
_cell_angle_gamma 90.0000
_cell_formula_units_Z 12
_cell_length_a 12.4924(2)
_cell_length_b 15.1082(3)
_cell_length_c 25.6216(5)
_cell_measurement_reflns_used 31389
_cell_measurement_temperature 123.1
_cell_measurement_theta_max 25.3
_cell_measurement_theta_min 3.1
_cell_volume 4801.26(15)
_computing_cell_refinement PROCESS-AUTO
_computing_data_collection PROCESS-AUTO
_computing_data_reduction CrystalStructure
_computing_publication_material 'CrystalStructure 3.8'
_computing_structure_refinement SHELXL
_computing_structure_solution SIR92
_diffrn_ambient_temperature 123.1
_diffrn_detector_area_resol_mean 10.00
_diffrn_measured_fraction_theta_full 0.997
_diffrn_measured_fraction_theta_max 0.997
_diffrn_measurement_device_type 'Rigaku RAXIS-RAPID'
_diffrn_measurement_method \w
_diffrn_radiation_type 'Mo K\a'
_diffrn_radiation_wavelength 0.71075
_diffrn_reflns_av_R_equivalents 0.021
_diffrn_reflns_limit_h_max 15
_diffrn_reflns_limit_h_min -15
_diffrn_reflns_limit_k_max 17
_diffrn_reflns_limit_k_min -18
_diffrn_reflns_limit_l_max 30
_diffrn_reflns_limit_l_min -30
_diffrn_reflns_number 38819
_diffrn_reflns_theta_full 25.32
_diffrn_reflns_theta_max 25.32
_exptl_absorpt_coefficient_mu 0.857
_exptl_absorpt_correction_T_max 0.887
_exptl_absorpt_correction_T_min 0.730
_exptl_absorpt_correction_type multi-scan
_exptl_absorpt_process_details
;
    Higashi, T. (1995). Program for Absorption Correction.
    Rigaku Corporation, Tokyo, Japan.
;
_exptl_crystal_colour yellow
_exptl_crystal_density_diffrn 1.391
_exptl_crystal_density_method 'not measured'
_exptl_crystal_description block
_exptl_crystal_F_000 2088.00
_exptl_crystal_size_max 0.28
_exptl_crystal_size_mid 0.20
_exptl_crystal_size_min 0.14
_refine_diff_density_max 0.74
_refine_diff_density_min -0.33
_refine_ls_extinction_method none
_refine_ls_goodness_of_fit_ref 1.050
_refine_ls_hydrogen_treatment refall
_refine_ls_number_parameters 515
_refine_ls_number_reflns 8747
_refine_ls_R_factor_gt 0.0256
_refine_ls_shift/su_max 0.0010
_refine_ls_structure_factor_coef Fsqd
_refine_ls_weighting_details 'w = 1/[\s^2^(Fo^2^)+(0.0299P)^2^+2.8479P] where P=(Fo^2^+2Fc^2^)/3'
_refine_ls_weighting_scheme calc
_refine_ls_wR_factor_ref 0.0660
_reflns_number_gt 8058
_reflns_number_total 8747
_reflns_threshold_expression F^2^>2.0\s(F^2^)
_cod_data_source_file ma200018z_si_003.cif
_cod_data_source_block '_CpTiCl2(35iPr2N2C3H)'
_cod_original_cell_volume 4801.25(15)
_cod_original_formula_sum 'C14 H20 Cl2 N2 Ti '
_cod_database_code 1501784

loop_
_symmetry_equiv_pos_site_id
_symmetry_equiv_pos_as_xyz
1 +X,+Y,+Z
2 -X,1/2+Y,1/2-Z
3 -X,-Y,-Z
4 +X,1/2-Y,1/2+Z

loop_
_atom_site_label
_atom_site_type_symbol
_atom_site_fract_x
_atom_site_fract_y
_atom_site_fract_z
_atom_site_U_iso_or_equiv
_atom_site_adp_type
_atom_site_occupancy
_atom_site_symmetry_multiplicity
_atom_site_calc_flag
_atom_site_refinement_flags
Ti(1) Ti 0.25811(2) 0.385210(18) 0.264925(10) 0.01581(6) Uani 1.00 1 d .
Ti(2) Ti 0.06159(2) 0.653472(17) 0.402787(10) 0.01441(6) Uani 1.00 1 d .
Ti(3) Ti 0.42239(2) 0.639018(17) 0.069260(10) 0.01420(6) Uani 1.00 1 d .
Cl(1) Cl 0.38613(4) 0.49436(3) 0.28423(2) 0.03817(11) Uani 1.00 1 d .
Cl(2) Cl 0.21448(3) 0.36460(3) 0.347823(14) 0.02807(10) Uani 1.00 1 d .
Cl(3) Cl 0.09184(3) 0.66374(3) 0.316596(14) 0.02472(8) Uani 1.00 1 d .
Cl(4) Cl -0.07216(3) 0.54765(3) 0.391073(16) 0.02789(10) Uani 1.00 1 d .
Cl(5) Cl 0.44380(3) 0.65193(3) -0.017602(14) 0.02488(8) Uani 1.00 1 d .
Cl(6) Cl 0.30596(3) 0.52027(2) 0.059908(15) 0.02305(8) Uani 1.00 1 d .
N(1) N 0.36986(10) 0.30474(9) 0.24096(5) 0.0195(2) Uani 1.00 1 d .
N(2) N 0.28369(10) 0.25564(8) 0.25347(5) 0.0170(2) Uani 1.00 1 d .
N(3) N 0.03826(9) 0.78509(8) 0.40760(5) 0.0154(2) Uani 1.00 1 d .
N(4) N -0.03879(10) 0.73977(8) 0.43110(5) 0.0165(2) Uani 1.00 1 d .
N(5) N 0.38050(10) 0.76735(8) 0.07499(5) 0.0167(2) Uani 1.00 1 d .
N(6) N 0.31138(10) 0.71386(8) 0.09865(5) 0.0165(2) Uani 1.00 1 d .
C(1) C 0.15518(14) 0.37172(11) 0.18271(6) 0.0268(3) Uani 1.00 1 d .
C(2) C 0.19905(14) 0.45701(12) 0.18573(6) 0.0264(3) Uani 1.00 1 d .
C(3) C 0.15420(14) 0.50282(10) 0.22620(6) 0.0254(3) Uani 1.00 1 d .
C(4) C 0.08319(13) 0.44600(11) 0.24753(6) 0.0254(3) Uani 1.00 1 d .
C(5) C 0.08435(13) 0.36413(11) 0.22127(6) 0.0255(3) Uani 1.00 1 d .
C(6) C 0.43458(12) 0.25224(11) 0.21630(6) 0.0220(3) Uani 1.00 1 d .
C(7) C 0.38960(13) 0.16779(11) 0.21367(6) 0.0233(3) Uani 1.00 1 d .
C(8) C 0.29323(12) 0.17254(10) 0.23667(6) 0.0184(3) Uani 1.00 1 d .
C(9) C 0.53907(13) 0.28658(12) 0.20031(7) 0.0301(3) Uani 1.00 1 d .
C(10) C 0.56914(17) 0.24046(18) 0.15251(8) 0.0531(6) Uani 1.00 1 d .
C(11) C 0.62835(16) 0.27590(19) 0.24563(8) 0.0564(6) Uani 1.00 1 d .
C(12) C 0.20920(13) 0.10372(10) 0.24319(6) 0.0224(3) Uani 1.00 1 d .
C(13) C 0.25655(16) 0.01093(11) 0.24082(7) 0.0330(4) Uani 1.00 1 d .
C(14) C 0.15811(14) 0.11818(11) 0.29380(7) 0.0272(3) Uani 1.00 1 d .
C(15) C 0.17615(14) 0.67017(12) 0.48153(6) 0.0292(3) Uani 1.00 1 d .
C(16) C 0.24043(13) 0.67253(11) 0.44014(7) 0.0284(3) Uani 1.00 1 d .
C(17) C 0.23490(13) 0.58838(12) 0.41571(6) 0.0273(3) Uani 1.00 1 d .
C(18) C 0.16645(14) 0.53579(10) 0.44133(7) 0.0262(3) Uani 1.00 1 d .
C(19) C 0.12944(14) 0.58617(12) 0.48212(6) 0.0280(3) Uani 1.00 1 d .
C(20) C 0.02655(11) 0.87190(9) 0.41561(5) 0.0150(2) Uani 1.00 1 d .
C(21) C -0.06048(12) 0.88280(10) 0.44491(6) 0.0173(3) Uani 1.00 1 d .
C(22) C -0.09904(12) 0.79866(10) 0.45419(5) 0.0173(3) Uani 1.00 1 d .
C(23) C 0.09403(11) 0.94058(9) 0.39238(6) 0.0162(2) Uani 1.00 1 d .
C(24) C 0.19303(13) 0.90021(10) 0.37217(7) 0.0241(3) Uani 1.00 1 d .
C(25) C 0.12576(13) 1.01439(10) 0.43210(6) 0.0225(3) Uani 1.00 1 d .
C(26) C -0.19565(13) 0.77056(11) 0.48014(6) 0.0241(3) Uani 1.00 1 d .
C(27) C -0.17363(15) 0.68547(13) 0.51175(7) 0.0361(4) Uani 1.00 1 d .
C(28) C -0.29308(13) 0.75950(12) 0.43886(7) 0.0323(4) Uani 1.00 1 d .
C(29) C 0.55248(13) 0.67469(12) 0.14017(7) 0.0293(3) Uani 1.00 1 d .
C(30) C 0.60542(13) 0.66604(12) 0.09506(7) 0.0306(3) Uani 1.00 1 d .
C(31) C 0.59650(13) 0.57664(13) 0.07851(7) 0.0322(4) Uani 1.00 1 d .
C(32) C 0.53750(14) 0.53149(11) 0.11279(7) 0.0319(4) Uani 1.00 1 d .
C(33) C 0.50897(14) 0.59186(13) 0.15073(6) 0.0310(3) Uani 1.00 1 d .
C(34) C 0.35502(12) 0.85204(10) 0.08240(6) 0.0175(3) Uani 1.00 1 d .
C(35) C 0.26688(12) 0.85334(10) 0.11144(6) 0.0177(3) Uani 1.00 1 d .
C(36) C 0.24181(11) 0.76533(10) 0.12119(5) 0.0165(3) Uani 1.00 1 d .
C(37) C 0.41180(13) 0.92709(10) 0.05846(6) 0.0215(3) Uani 1.00 1 d .
C(38) C 0.52828(14) 0.90361(12) 0.05298(8) 0.0341(4) Uani 1.00 1 d .
C(39) C 0.40338(16) 1.01228(11) 0.08924(8) 0.0357(4) Uani 1.00 1 d .
C(40) C 0.15439(12) 0.72570(10) 0.14929(6) 0.0225(3) Uani 1.00 1 d .
C(41) C 0.08286(14) 0.66448(12) 0.11312(7) 0.0318(4) Uani 1.00 1 d .
C(42) C 0.08813(15) 0.79697(13) 0.17262(8) 0.0384(4) Uani 1.00 1 d .
H(1) H 0.1707 0.3261 0.1585 0.033 Uiso 1.00 1 c R
H(2) H 0.2505 0.4805 0.1642 0.032 Uiso 1.00 1 c R
H(3) H 0.1698 0.5642 0.2374 0.031 Uiso 1.00 1 c R
H(4) H 0.0396 0.4604 0.2759 0.031 Uiso 1.00 1 c R
H(5) H 0.0440 0.3115 0.2287 0.031 Uiso 1.00 1 c R
H(6) H 0.4187 0.1166 0.1991 0.028 Uiso 1.00 1 c R
H(7) H 0.5303 0.3511 0.1922 0.036 Uiso 1.00 1 c R
H(8) H 0.6356 0.2663 0.1424 0.064 Uiso 1.00 1 c R
H(9) H 0.5110 0.2474 0.1236 0.064 Uiso 1.00 1 c R
H(10) H 0.5805 0.1774 0.1602 0.064 Uiso 1.00 1 c R
H(11) H 0.6964 0.2978 0.2350 0.068 Uiso 1.00 1 c R
H(12) H 0.6360 0.2132 0.2551 0.068 Uiso 1.00 1 c R
H(13) H 0.6103 0.3099 0.2760 0.068 Uiso 1.00 1 c R
H(14) H 0.1510 0.1098 0.2130 0.027 Uiso 1.00 1 c R
H(15) H 0.2026 -0.0328 0.2484 0.040 Uiso 1.00 1 c R
H(16) H 0.3204 0.0058 0.2669 0.040 Uiso 1.00 1 c R
H(17) H 0.2771 0.0002 0.2056 0.040 Uiso 1.00 1 c R
H(18) H 0.1029 0.0729 0.2967 0.033 Uiso 1.00 1 c R
H(19) H 0.1249 0.1770 0.2931 0.033 Uiso 1.00 1 c R
H(20) H 0.2138 0.1139 0.3241 0.033 Uiso 1.00 1 c R
H(21) H 0.1662 0.7182 0.5053 0.035 Uiso 1.00 1 c R
H(22) H 0.2810 0.7227 0.4301 0.034 Uiso 1.00 1 c R
H(23) H 0.2725 0.5706 0.3862 0.033 Uiso 1.00 1 c R
H(24) H 0.1477 0.4752 0.4328 0.031 Uiso 1.00 1 c R
H(25) H 0.0794 0.5655 0.5064 0.034 Uiso 1.00 1 c R
H(26) H -0.0878 0.9373 0.4562 0.021 Uiso 1.00 1 c R
H(27) H 0.0487 0.9677 0.3617 0.019 Uiso 1.00 1 c R
H(28) H 0.2410 0.8759 0.4018 0.029 Uiso 1.00 1 c R
H(29) H 0.2313 0.9460 0.3546 0.029 Uiso 1.00 1 c R
H(30) H 0.1705 0.8528 0.3472 0.029 Uiso 1.00 1 c R
H(31) H 0.1738 0.9905 0.4618 0.027 Uiso 1.00 1 c R
H(32) H 0.0608 1.0385 0.4448 0.027 Uiso 1.00 1 c R
H(33) H 0.1630 1.0615 0.4151 0.027 Uiso 1.00 1 c R
H(34) H -0.2121 0.8185 0.5049 0.029 Uiso 1.00 1 c R
H(35) H -0.1572 0.6375 0.4882 0.043 Uiso 1.00 1 c R
H(36) H -0.2374 0.6697 0.5286 0.043 Uiso 1.00 1 c R
H(37) H -0.1121 0.6945 0.5387 0.043 Uiso 1.00 1 c R
H(38) H -0.2780 0.7136 0.4138 0.039 Uiso 1.00 1 c R
H(39) H -0.3080 0.8156 0.4202 0.039 Uiso 1.00 1 c R
H(40) H -0.3559 0.7422 0.4561 0.039 Uiso 1.00 1 c R
H(41) H 0.5467 0.7282 0.1603 0.035 Uiso 1.00 1 c R
H(42) H 0.6412 0.7124 0.0781 0.038 Uiso 1.00 1 c R
H(43) H 0.6278 0.5500 0.0474 0.039 Uiso 1.00 1 c R
H(44) H 0.5191 0.4696 0.1108 0.038 Uiso 1.00 1 c R
H(45) H 0.4648 0.5777 0.1805 0.037 Uiso 1.00 1 c R
H(46) H 0.2311 0.9043 0.1224 0.021 Uiso 1.00 1 c R
H(47) H 0.3741 0.9371 0.0223 0.026 Uiso 1.00 1 c R
H(48) H 0.5623 0.9527 0.0362 0.041 Uiso 1.00 1 c R
H(49) H 0.5303 0.8502 0.0314 0.041 Uiso 1.00 1 c R
H(50) H 0.5674 0.8928 0.0879 0.041 Uiso 1.00 1 c R
H(51) H 0.4391 1.0603 0.0723 0.043 Uiso 1.00 1 c R
H(52) H 0.4383 1.0043 0.1253 0.043 Uiso 1.00 1 c R
H(53) H 0.3272 1.0272 0.0900 0.043 Uiso 1.00 1 c R
H(54) H 0.1899 0.6892 0.1790 0.027 Uiso 1.00 1 c R
H(55) H 0.0423 0.6993 0.0852 0.038 Uiso 1.00 1 c R
H(56) H 0.0325 0.6337 0.1334 0.038 Uiso 1.00 1 c R
H(57) H 0.1278 0.6210 0.0975 0.038 Uiso 1.00 1 c R
H(58) H 0.0345 0.7690 0.1923 0.046 Uiso 1.00 1 c R
H(59) H 0.0514 0.8333 0.1443 0.046 Uiso 1.00 1 c R
H(60) H 0.1359 0.8345 0.1964 0.046 Uiso 1.00 1 c R

loop_
_atom_site_aniso_label
_atom_site_aniso_U_11
_atom_site_aniso_U_22
_atom_site_aniso_U_33
_atom_site_aniso_U_12
_atom_site_aniso_U_13
_atom_site_aniso_U_23
Ti(1) 0.01653(14) 0.01665(14) 0.01387(13) -0.00134(10) 0.00028(10) -0.00015(10)
Ti(2) 0.01642(14) 0.01236(13) 0.01417(13) -0.00035(10) 0.00069(10) 0.00025(10)
Ti(3) 0.01282(13) 0.01467(13) 0.01494(13) 0.00141(10) 0.00090(10) -0.00159(10)
Cl(1) 0.0319(2) 0.0302(2) 0.0504(2) -0.01337(18) -0.0033(2) -0.0075(2)
Cl(2) 0.0363(2) 0.0345(2) 0.01350(18) 0.00566(18) 0.00331(16) 0.00010(15)
Cl(3) 0.0347(2) 0.02410(19) 0.01583(18) 0.00475(16) 0.00493(15) -0.00109(15)
Cl(4) 0.0287(2) 0.02146(19) 0.0319(2) -0.00992(16) -0.00321(17) 0.00029(16)
Cl(5) 0.0298(2) 0.0282(2) 0.01751(18) 0.00343(16) 0.00649(15) 0.00038(15)
Cl(6) 0.02330(19) 0.01854(18) 0.0273(2) -0.00466(15) 0.00277(15) -0.00366(15)
N(1) 0.0158(6) 0.0229(6) 0.0202(6) -0.0009(5) 0.0037(5) 0.0043(5)
N(2) 0.0147(6) 0.0199(6) 0.0170(5) 0.0002(5) 0.0040(4) 0.0022(5)
N(3) 0.0144(5) 0.0158(6) 0.0165(5) -0.0006(4) 0.0034(4) 0.0014(4)
N(4) 0.0155(6) 0.0174(6) 0.0173(6) -0.0024(4) 0.0042(4) 0.0012(5)
N(5) 0.0143(5) 0.0168(6) 0.0197(6) -0.0011(4) 0.0044(4) -0.0003(5)
N(6) 0.0146(6) 0.0157(6) 0.0196(6) -0.0011(4) 0.0036(4) 0.0007(5)
C(1) 0.0333(9) 0.0287(8) 0.0159(7) 0.0086(7) -0.0075(6) -0.0032(6)
C(2) 0.0296(8) 0.0332(9) 0.0164(7) 0.0033(7) 0.0028(6) 0.0094(6)
C(3) 0.0324(9) 0.0186(7) 0.0241(8) 0.0058(6) -0.0008(6) 0.0035(6)
C(4) 0.0222(8) 0.0330(9) 0.0208(7) 0.0099(6) 0.0017(6) 0.0039(6)
C(5) 0.0205(8) 0.0277(8) 0.0258(8) -0.0025(6) -0.0080(6) 0.0057(6)
C(6) 0.0191(7) 0.0302(8) 0.0172(7) 0.0036(6) 0.0044(6) 0.0038(6)
C(7) 0.0231(8) 0.0282(8) 0.0191(7) 0.0063(6) 0.0049(6) -0.0009(6)
C(8) 0.0195(7) 0.0207(7) 0.0143(6) 0.0030(6) -0.0009(5) 0.0000(5)
C(9) 0.0219(8) 0.0358(9) 0.0344(9) 0.0001(7) 0.0106(7) 0.0064(7)
C(10) 0.0364(11) 0.0849(17) 0.0417(11) -0.0144(11) 0.0197(9) -0.0099(11)
C(11) 0.0283(10) 0.101(2) 0.0391(11) -0.0241(11) 0.0019(8) 0.0045(12)
C(12) 0.0224(8) 0.0228(8) 0.0210(7) -0.0030(6) -0.0021(6) -0.0005(6)
C(13) 0.0430(10) 0.0209(8) 0.0360(9) -0.0043(7) 0.0080(8) -0.0083(7)
C(14) 0.0279(8) 0.0208(8) 0.0344(9) -0.0045(6) 0.0104(7) 0.0021(7)
C(15) 0.0321(9) 0.0298(8) 0.0221(8) 0.0092(7) -0.0114(7) -0.0055(7)
C(16) 0.0190(8) 0.0260(8) 0.0370(9) -0.0029(6) -0.0098(6) 0.0093(7)
C(17) 0.0206(8) 0.0331(9) 0.0274(8) 0.0106(7) -0.0007(6) 0.0032(7)
C(18) 0.0294(8) 0.0173(7) 0.0297(8) 0.0050(6) -0.0053(7) 0.0041(6)
C(19) 0.0272(8) 0.0367(9) 0.0195(7) 0.0043(7) -0.0004(6) 0.0100(7)
C(20) 0.0150(6) 0.0155(6) 0.0137(6) 0.0006(5) -0.0018(5) -0.0000(5)
C(21) 0.0186(7) 0.0180(7) 0.0155(7) 0.0017(5) 0.0027(5) -0.0018(5)
C(22) 0.0165(7) 0.0217(7) 0.0139(6) 0.0011(6) 0.0025(5) -0.0005(5)
C(23) 0.0173(7) 0.0152(6) 0.0158(6) -0.0002(5) 0.0007(5) 0.0011(5)
C(24) 0.0220(8) 0.0190(7) 0.0333(8) -0.0018(6) 0.0113(6) 0.0018(6)
C(25) 0.0255(8) 0.0195(7) 0.0219(7) -0.0038(6) -0.0001(6) -0.0016(6)
C(26) 0.0238(8) 0.0246(8) 0.0265(8) -0.0013(6) 0.0133(6) -0.0018(6)
C(27) 0.0306(9) 0.0474(11) 0.0322(9) -0.0021(8) 0.0117(7) 0.0159(8)
C(28) 0.0181(8) 0.0330(9) 0.0465(10) -0.0019(7) 0.0070(7) 0.0092(8)
C(29) 0.0231(8) 0.0331(9) 0.0283(8) 0.0059(7) -0.0113(6) -0.0108(7)
C(30) 0.0132(7) 0.0399(10) 0.0366(9) -0.0018(7) -0.0055(6) 0.0017(8)
C(31) 0.0185(8) 0.0437(10) 0.0323(9) 0.0156(7) -0.0052(6) -0.0115(8)
C(32) 0.0284(9) 0.0248(8) 0.0382(9) 0.0082(7) -0.0139(7) 0.0008(7)
C(33) 0.0266(8) 0.0426(10) 0.0214(8) 0.0053(7) -0.0070(6) 0.0043(7)
C(34) 0.0181(7) 0.0166(7) 0.0172(7) 0.0003(5) -0.0004(5) -0.0011(5)
C(35) 0.0182(7) 0.0165(7) 0.0185(7) 0.0018(5) 0.0022(5) -0.0029(5)
C(36) 0.0150(7) 0.0195(7) 0.0148(6) 0.0019(5) 0.0007(5) -0.0021(5)
C(37) 0.0236(8) 0.0185(7) 0.0222(7) -0.0020(6) 0.0019(6) 0.0020(6)
C(38) 0.0252(9) 0.0288(9) 0.0504(11) -0.0029(7) 0.0133(8) 0.0106(8)
C(39) 0.0464(11) 0.0192(8) 0.0436(10) -0.0068(7) 0.0139(8) -0.0032(7)
C(40) 0.0210(7) 0.0227(8) 0.0252(8) -0.0029(6) 0.0087(6) -0.0010(6)
C(41) 0.0247(8) 0.0326(9) 0.0399(10) -0.0092(7) 0.0111(7) -0.0081(8)
C(42) 0.0306(9) 0.0374(10) 0.0526(11) -0.0082(8) 0.0274(8) -0.0164(9)

loop_
_atom_type_symbol
_atom_type_description
_atom_type_scat_dispersion_real
_atom_type_scat_dispersion_imag
_atom_type_scat_source
C C 0.003 0.002
;
International Tables for Crystallography
(1992, Vol. C, Tables 4.2.6.8 and 6.1.1.4)
;
H H 0.000 0.000
;
International Tables for Crystallography
(1992, Vol. C, Table 6.1.1.4)
;
N N 0.006 0.003
;
International Tables for Crystallography
(1992, Vol. C, Tables 4.2.6.8 and 6.1.1.4)
;
Cl Cl 0.148 0.159
;
International Tables for Crystallography
(1992, Vol. C, Tables 4.2.6.8 and 6.1.1.4)
;
Ti Ti 0.278 0.446
;
International Tables for Crystallography
(1992, Vol. C, Tables 4.2.6.8 and 6.1.1.4)
;

loop_
_geom_angle_atom_site_label_1
_geom_angle_atom_site_label_2
_geom_angle_atom_site_label_3
_geom_angle
_geom_angle_publ_flag
Cl(1) Ti(1) Cl(2) 97.735(19) yes
Cl(1) Ti(1) N(1) 90.51(4) yes
Cl(1) Ti(1) N(2) 127.48(3) yes
Cl(1) Ti(1) C(1) 123.14(4) yes
Cl(1) Ti(1) C(2) 89.62(4) yes
Cl(1) Ti(1) C(3) 83.34(4) yes
Cl(1) Ti(1) C(4) 111.35(4) yes
Cl(1) Ti(1) C(5) 141.09(4) yes
Cl(2) Ti(1) N(1) 117.16(4) yes
Cl(2) Ti(1) N(2) 93.61(4) yes
Cl(2) Ti(1) C(1) 131.33(4) yes
Cl(2) Ti(1) C(2) 141.84(4) yes
Cl(2) Ti(1) C(3) 108.41(4) yes
Cl(2) Ti(1) C(4) 84.85(4) yes
Cl(2) Ti(1) C(5) 96.64(4) yes
N(1) Ti(1) N(2) 40.12(5) yes
N(1) Ti(1) C(1) 89.97(5) yes
N(1) Ti(1) C(2) 100.06(5) yes
N(1) Ti(1) C(3) 134.43(5) yes
N(1) Ti(1) C(4) 147.25(5) yes
N(1) Ti(1) C(5) 114.29(5) yes
N(2) Ti(1) C(1) 82.17(5) yes
N(2) Ti(1) C(2) 111.33(5) yes
N(2) Ti(1) C(3) 139.83(5) yes
N(2) Ti(1) C(4) 120.69(5) yes
N(2) Ti(1) C(5) 87.26(5) yes
C(1) Ti(1) C(2) 34.76(5) yes
C(1) Ti(1) C(3) 57.97(5) yes
C(1) Ti(1) C(4) 57.87(5) yes
C(1) Ti(1) C(5) 34.97(5) yes
C(2) Ti(1) C(3) 35.16(5) yes
C(2) Ti(1) C(4) 57.84(5) yes
C(2) Ti(1) C(5) 58.05(5) yes
C(3) Ti(1) C(4) 34.36(5) yes
C(3) Ti(1) C(5) 57.81(5) yes
C(4) Ti(1) C(5) 34.84(5) yes
Cl(3) Ti(2) Cl(4) 96.995(17) yes
Cl(3) Ti(2) N(3) 91.94(3) yes
Cl(3) Ti(2) N(4) 119.17(3) yes
Cl(3) Ti(2) C(15) 131.98(4) yes
Cl(3) Ti(2) C(16) 97.28(4) yes
Cl(3) Ti(2) C(17) 84.81(4) yes
Cl(3) Ti(2) C(18) 107.95(4) yes
Cl(3) Ti(2) C(19) 141.54(4) yes
Cl(4) Ti(2) N(3) 125.74(3) yes
Cl(4) Ti(2) N(4) 91.33(3) yes
Cl(4) Ti(2) C(15) 123.04(4) yes
Cl(4) Ti(2) C(16) 141.24(4) yes
Cl(4) Ti(2) C(17) 111.52(4) yes
Cl(4) Ti(2) C(18) 83.64(4) yes
Cl(4) Ti(2) C(19) 89.63(4) yes
N(3) Ti(2) N(4) 40.07(5) yes
N(3) Ti(2) C(15) 85.36(5) yes
N(3) Ti(2) C(16) 89.52(5) yes
N(3) Ti(2) C(17) 122.57(5) yes
N(3) Ti(2) C(18) 142.80(5) yes
N(3) Ti(2) C(19) 114.56(5) yes
N(4) Ti(2) C(15) 87.86(5) yes
N(4) Ti(2) C(16) 112.33(5) yes
N(4) Ti(2) C(17) 145.27(5) yes
N(4) Ti(2) C(18) 132.87(5) yes
N(4) Ti(2) C(19) 98.38(5) yes
C(15) Ti(2) C(16) 34.90(6) yes
C(15) Ti(2) C(17) 57.96(5) yes
C(15) Ti(2) C(18) 57.87(5) yes
C(15) Ti(2) C(19) 34.73(6) yes
C(16) Ti(2) C(17) 35.00(5) yes
C(16) Ti(2) C(18) 57.68(5) yes
C(16) Ti(2) C(19) 57.93(6) yes
C(17) Ti(2) C(18) 34.21(6) yes
C(17) Ti(2) C(19) 57.78(5) yes
C(18) Ti(2) C(19) 35.07(6) yes
Cl(5) Ti(3) Cl(6) 96.380(17) yes
Cl(5) Ti(3) N(5) 92.89(3) yes
Cl(5) Ti(3) N(6) 119.02(3) yes
Cl(5) Ti(3) C(29) 125.70(4) yes
Cl(5) Ti(3) C(30) 92.09(4) yes
Cl(5) Ti(3) C(31) 85.30(4) yes
Cl(5) Ti(3) C(32) 112.60(4) yes
Cl(5) Ti(3) C(33) 143.06(4) yes
Cl(6) Ti(3) N(5) 126.14(3) yes
Cl(6) Ti(3) N(6) 91.25(3) yes
Cl(6) Ti(3) C(29) 128.94(4) yes
Cl(6) Ti(3) C(30) 138.50(4) yes
Cl(6) Ti(3) C(31) 105.23(4) yes
Cl(6) Ti(3) C(32) 81.64(4) yes
Cl(6) Ti(3) C(33) 94.27(4) yes
N(5) Ti(3) N(6) 39.98(5) yes
N(5) Ti(3) C(29) 83.39(5) yes
N(5) Ti(3) C(30) 93.73(5) yes
N(5) Ti(3) C(31) 128.40(5) yes
N(5) Ti(3) C(32) 140.87(5) yes
N(5) Ti(3) C(33) 108.86(5) yes
N(6) Ti(3) C(29) 91.48(5) yes
N(6) Ti(3) C(30) 119.48(5) yes
N(6) Ti(3) C(31) 149.26(5) yes
N(6) Ti(3) C(32) 128.37(5) yes
N(6) Ti(3) C(33) 95.93(5) yes
C(29) Ti(3) C(30) 34.85(6) yes
C(29) Ti(3) C(31) 57.95(6) yes
C(29) Ti(3) C(32) 57.76(5) yes
C(29) Ti(3) C(33) 34.78(6) yes
C(30) Ti(3) C(31) 35.10(6) yes
C(30) Ti(3) C(32) 57.76(6) yes
C(30) Ti(3) C(33) 57.98(6) yes
C(31) Ti(3) C(32) 34.30(6) yes
C(31) Ti(3) C(33) 57.76(6) yes
C(32) Ti(3) C(33) 34.87(6) yes
Ti(1) N(1) N(2) 70.28(7) yes
Ti(1) N(1) C(6) 169.66(10) yes
N(2) N(1) C(6) 108.83(12) yes
Ti(1) N(2) N(1) 69.61(7) yes
Ti(1) N(2) C(8) 169.40(10) yes
N(1) N(2) C(8) 109.20(12) yes
Ti(2) N(3) N(4) 69.51(7) yes
Ti(2) N(3) C(20) 174.56(10) yes
N(4) N(3) C(20) 108.99(11) yes
Ti(2) N(4) N(3) 70.43(7) yes
Ti(2) N(4) C(22) 174.47(10) yes
N(3) N(4) C(22) 108.66(11) yes
Ti(3) N(5) N(6) 69.47(7) yes
Ti(3) N(5) C(34) 175.99(10) yes
N(6) N(5) C(34) 109.09(12) yes
Ti(3) N(6) N(5) 70.55(7) yes
Ti(3) N(6) C(36) 176.12(10) yes
N(5) N(6) C(36) 108.72(11) yes
Ti(1) C(1) C(2) 72.58(8) yes
Ti(1) C(1) C(5) 72.51(8) yes
C(2) C(1) C(5) 108.13(14) yes
Ti(1) C(2) C(1) 72.66(9) yes
Ti(1) C(2) C(3) 72.74(8) yes
C(1) C(2) C(3) 107.70(15) yes
Ti(1) C(3) C(2) 72.11(9) yes
Ti(1) C(3) C(4) 73.36(9) yes
C(2) C(3) C(4) 108.19(14) yes
Ti(1) C(4) C(3) 72.27(9) yes
Ti(1) C(4) C(5) 71.76(9) yes
C(3) C(4) C(5) 108.09(14) yes
Ti(1) C(5) C(1) 72.52(9) yes
Ti(1) C(5) C(4) 73.40(8) yes
C(1) C(5) C(4) 107.87(14) yes
N(1) C(6) C(7) 107.57(13) yes
N(1) C(6) C(9) 120.96(14) yes
C(7) C(6) C(9) 131.32(15) yes
C(6) C(7) C(8) 107.11(14) yes
N(2) C(8) C(7) 107.27(13) yes
N(2) C(8) C(12) 121.62(13) yes
C(7) C(8) C(12) 131.11(14) yes
C(6) C(9) C(10) 111.89(15) yes
C(6) C(9) C(11) 109.66(15) yes
C(10) C(9) C(11) 110.07(15) yes
C(8) C(12) C(13) 110.64(13) yes
C(8) C(12) C(14) 111.34(12) yes
C(13) C(12) C(14) 111.62(13) yes
Ti(2) C(15) C(16) 72.44(8) yes
Ti(2) C(15) C(19) 72.47(8) yes
C(16) C(15) C(19) 107.95(14) yes
Ti(2) C(16) C(15) 72.66(9) yes
Ti(2) C(16) C(17) 73.43(9) yes
C(15) C(16) C(17) 107.99(14) yes
Ti(2) C(17) C(16) 71.58(9) yes
Ti(2) C(17) C(18) 72.48(9) yes
C(16) C(17) C(18) 107.78(14) yes
Ti(2) C(18) C(17) 73.31(9) yes
Ti(2) C(18) C(19) 71.88(9) yes
C(17) C(18) C(19) 108.39(14) yes
Ti(2) C(19) C(15) 72.81(9) yes
Ti(2) C(19) C(18) 73.05(9) yes
C(15) C(19) C(18) 107.88(15) yes
N(3) C(20) C(21) 107.64(12) yes
N(3) C(20) C(23) 122.61(12) yes
C(21) C(20) C(23) 129.62(12) yes
C(20) C(21) C(22) 106.90(13) yes
N(4) C(22) C(21) 107.81(13) yes
N(4) C(22) C(26) 121.78(13) yes
C(21) C(22) C(26) 130.19(14) yes
C(20) C(23) C(24) 111.98(11) yes
C(20) C(23) C(25) 110.65(12) yes
C(24) C(23) C(25) 111.19(11) yes
C(22) C(26) C(27) 111.60(13) yes
C(22) C(26) C(28) 109.89(12) yes
C(27) C(26) C(28) 110.76(13) yes
Ti(3) C(29) C(30) 72.10(9) yes
Ti(3) C(29) C(33) 72.34(9) yes
C(30) C(29) C(33) 107.87(15) yes
Ti(3) C(30) C(29) 73.05(9) yes
Ti(3) C(30) C(31) 73.11(9) yes
C(29) C(30) C(31) 107.89(15) yes
Ti(3) C(31) C(30) 71.78(9) yes
Ti(3) C(31) C(32) 72.98(9) yes
C(30) C(31) C(32) 107.90(15) yes
Ti(3) C(32) C(31) 72.71(9) yes
Ti(3) C(32) C(33) 71.97(9) yes
C(31) C(32) C(33) 108.35(15) yes
Ti(3) C(33) C(29) 72.87(9) yes
Ti(3) C(33) C(32) 73.16(9) yes
C(29) C(33) C(32) 107.97(15) yes
N(5) C(34) C(35) 107.72(13) yes
N(5) C(34) C(37) 122.06(14) yes
C(35) C(34) C(37) 130.09(13) yes
C(34) C(35) C(36) 106.81(13) yes
N(6) C(36) C(35) 107.66(12) yes
N(6) C(36) C(40) 121.24(13) yes
C(35) C(36) C(40) 131.08(13) yes
C(34) C(37) C(38) 111.37(13) yes
C(34) C(37) C(39) 111.17(14) yes
C(38) C(37) C(39) 111.82(13) yes
C(36) C(40) C(41) 110.98(13) yes
C(36) C(40) C(42) 111.50(13) yes
C(41) C(40) C(42) 111.20(13) yes
Ti(1) C(1) H(1) 120.7 no
C(2) C(1) H(1) 126.0 no
C(5) C(1) H(1) 125.9 no
Ti(1) C(2) H(2) 120.3 no
C(1) C(2) H(2) 126.2 no
C(3) C(2) H(2) 126.1 no
Ti(1) C(3) H(3) 120.7 no
C(2) C(3) H(3) 126.3 no
C(4) C(3) H(3) 125.5 no
Ti(1) C(4) H(4) 121.9 no
C(3) C(4) H(4) 126.1 no
C(5) C(4) H(4) 125.8 no
Ti(1) C(5) H(5) 119.4 no
C(1) C(5) H(5) 126.0 no
C(4) C(5) H(5) 126.1 no
C(6) C(7) H(6) 126.4 no
C(8) C(7) H(6) 126.4 no
C(6) C(9) H(7) 108.4 no
C(10) C(9) H(7) 108.4 no
C(11) C(9) H(7) 108.4 no
C(9) C(10) H(8) 109.5 no
C(9) C(10) H(9) 109.5 no
C(9) C(10) H(10) 109.5 no
H(8) C(10) H(9) 109.5 no
H(8) C(10) H(10) 109.5 no
H(9) C(10) H(10) 109.5 no
C(9) C(11) H(11) 109.5 no
C(9) C(11) H(12) 109.5 no
C(9) C(11) H(13) 109.5 no
H(11) C(11) H(12) 109.5 no
H(11) C(11) H(13) 109.5 no
H(12) C(11) H(13) 109.5 no
C(8) C(12) H(14) 107.7 no
C(13) C(12) H(14) 107.7 no
C(14) C(12) H(14) 107.7 no
C(12) C(13) H(15) 109.5 no
C(12) C(13) H(16) 109.5 no
C(12) C(13) H(17) 109.5 no
H(15) C(13) H(16) 109.5 no
H(15) C(13) H(17) 109.5 no
H(16) C(13) H(17) 109.5 no
C(12) C(14) H(18) 109.5 no
C(12) C(14) H(19) 109.5 no
C(12) C(14) H(20) 109.5 no
H(18) C(14) H(19) 109.5 no
H(18) C(14) H(20) 109.5 no
H(19) C(14) H(20) 109.5 no
Ti(2) C(15) H(21) 120.8 no
C(16) C(15) H(21) 125.9 no
C(19) C(15) H(21) 126.2 no
Ti(2) C(16) H(22) 119.7 no
C(15) C(16) H(22) 125.9 no
C(17) C(16) H(22) 126.1 no
Ti(2) C(17) H(23) 121.6 no
C(16) C(17) H(23) 126.1 no
C(18) C(17) H(23) 126.2 no
Ti(2) C(18) H(24) 120.9 no
C(17) C(18) H(24) 125.7 no
C(19) C(18) H(24) 125.9 no
Ti(2) C(19) H(25) 119.7 no
C(15) C(19) H(25) 126.3 no
C(18) C(19) H(25) 125.8 no
C(20) C(21) H(26) 126.6 no
C(22) C(21) H(26) 126.5 no
C(20) C(23) H(27) 107.6 no
C(24) C(23) H(27) 107.6 no
C(25) C(23) H(27) 107.6 no
C(23) C(24) H(28) 109.5 no
C(23) C(24) H(29) 109.5 no
C(23) C(24) H(30) 109.5 no
H(28) C(24) H(29) 109.5 no
H(28) C(24) H(30) 109.5 no
H(29) C(24) H(30) 109.5 no
C(23) C(25) H(31) 109.5 no
C(23) C(25) H(32) 109.5 no
C(23) C(25) H(33) 109.5 no
H(31) C(25) H(32) 109.5 no
H(31) C(25) H(33) 109.5 no
H(32) C(25) H(33) 109.5 no
C(22) C(26) H(34) 108.2 no
C(27) C(26) H(34) 108.2 no
C(28) C(26) H(34) 108.2 no
C(26) C(27) H(35) 109.5 no
C(26) C(27) H(36) 109.5 no
C(26) C(27) H(37) 109.5 no
H(35) C(27) H(36) 109.5 no
H(35) C(27) H(37) 109.5 no
H(36) C(27) H(37) 109.5 no
C(26) C(28) H(38) 109.5 no
C(26) C(28) H(39) 109.5 no
C(26) C(28) H(40) 109.5 no
H(38) C(28) H(39) 109.5 no
H(38) C(28) H(40) 109.5 no
H(39) C(28) H(40) 109.5 no
Ti(3) C(29) H(41) 121.0 no
C(30) C(29) H(41) 126.2 no
C(33) C(29) H(41) 126.0 no
Ti(3) C(30) H(42) 119.4 no
C(29) C(30) H(42) 126.5 no
C(31) C(30) H(42) 125.6 no
Ti(3) C(31) H(43) 121.3 no
C(30) C(31) H(43) 126.3 no
C(32) C(31) H(43) 125.8 no
Ti(3) C(32) H(44) 121.0 no
C(31) C(32) H(44) 125.7 no
C(33) C(32) H(44) 126.0 no
Ti(3) C(33) H(45) 119.9 no
C(29) C(33) H(45) 126.2 no
C(32) C(33) H(45) 125.8 no
C(34) C(35) H(46) 126.6 no
C(36) C(35) H(46) 126.6 no
C(34) C(37) H(47) 107.4 no
C(38) C(37) H(47) 107.4 no
C(39) C(37) H(47) 107.4 no
C(37) C(38) H(48) 109.5 no
C(37) C(38) H(49) 109.5 no
C(37) C(38) H(50) 109.5 no
H(48) C(38) H(49) 109.5 no
H(48) C(38) H(50) 109.5 no
H(49) C(38) H(50) 109.5 no
C(37) C(39) H(51) 109.5 no
C(37) C(39) H(52) 109.5 no
C(37) C(39) H(53) 109.5 no
H(51) C(39) H(52) 109.5 no
H(51) C(39) H(53) 109.5 no
H(52) C(39) H(53) 109.5 no
C(36) C(40) H(54) 107.7 no
C(41) C(40) H(54) 107.7 no
C(42) C(40) H(54) 107.7 no
C(40) C(41) H(55) 109.5 no
C(40) C(41) H(56) 109.5 no
C(40) C(41) H(57) 109.5 no
H(55) C(41) H(56) 109.5 no
H(55) C(41) H(57) 109.5 no
H(56) C(41) H(57) 109.5 no
C(40) C(42) H(58) 109.5 no
C(40) C(42) H(59) 109.5 no
C(40) C(42) H(60) 109.5 no
H(58) C(42) H(59) 109.5 no
H(58) C(42) H(60) 109.5 no
H(59) C(42) H(60) 109.5 no

loop_
_geom_bond_atom_site_label_1
_geom_bond_atom_site_label_2
_geom_bond_distance
_geom_bond_publ_flag
Ti(1) Cl(1) 2.3093(5) yes
Ti(1) Cl(2) 2.2763(4) yes
Ti(1) N(1) 2.0021(13) yes
Ti(1) N(2) 2.0106(12) yes
Ti(1) C(1) 2.3423(15) yes
Ti(1) C(2) 2.3412(15) yes
Ti(1) C(3) 2.3494(15) yes
Ti(1) C(4) 2.3632(16) yes
Ti(1) C(5) 2.3421(15) yes
Ti(2) Cl(3) 2.2897(4) yes
Ti(2) Cl(4) 2.3062(4) yes
Ti(2) N(3) 2.0157(12) yes
Ti(2) N(4) 2.0039(13) yes
Ti(2) C(15) 2.3438(15) yes
Ti(2) C(16) 2.3410(15) yes
Ti(2) C(17) 2.3650(16) yes
Ti(2) C(18) 2.3545(15) yes
Ti(2) C(19) 2.3395(15) yes
Ti(3) Cl(5) 2.2814(4) yes
Ti(3) Cl(6) 2.3040(4) yes
Ti(3) N(5) 2.0181(12) yes
Ti(3) N(6) 2.0044(13) yes
Ti(3) C(29) 2.3512(16) yes
Ti(3) C(30) 2.3390(16) yes
Ti(3) C(31) 2.3563(16) yes
Ti(3) C(32) 2.3598(16) yes
Ti(3) C(33) 2.3444(15) yes
N(1) N(2) 1.3763(18) yes
N(1) C(6) 1.343(2) yes
N(2) C(8) 1.3372(19) yes
N(3) N(4) 1.3770(17) yes
N(3) C(20) 1.3382(18) yes
N(4) C(22) 1.3470(19) yes
N(5) N(6) 1.3751(18) yes
N(5) C(34) 1.3375(19) yes
N(6) C(36) 1.3466(19) yes
C(1) C(2) 1.399(2) yes
C(1) C(5) 1.407(2) yes
C(2) C(3) 1.417(2) yes
C(3) C(4) 1.392(2) yes
C(4) C(5) 1.409(2) yes
C(6) C(7) 1.393(2) yes
C(6) C(9) 1.506(2) yes
C(7) C(8) 1.404(2) yes
C(8) C(12) 1.501(2) yes
C(9) C(10) 1.495(2) yes
C(9) C(11) 1.520(2) yes
C(12) C(13) 1.526(2) yes
C(12) C(14) 1.528(2) yes
C(15) C(16) 1.405(2) yes
C(15) C(19) 1.398(2) yes
C(16) C(17) 1.415(2) yes
C(17) C(18) 1.388(2) yes
C(18) C(19) 1.414(2) yes
C(20) C(21) 1.403(2) yes
C(20) C(23) 1.504(2) yes
C(21) C(22) 1.390(2) yes
C(22) C(26) 1.507(2) yes
C(23) C(24) 1.524(2) yes
C(23) C(25) 1.530(2) yes
C(26) C(27) 1.527(2) yes
C(26) C(28) 1.523(2) yes
C(29) C(30) 1.404(2) yes
C(29) C(33) 1.403(2) yes
C(30) C(31) 1.416(2) yes
C(31) C(32) 1.391(2) yes
C(32) C(33) 1.409(2) yes
C(34) C(35) 1.401(2) yes
C(34) C(37) 1.506(2) yes
C(35) C(36) 1.395(2) yes
C(36) C(40) 1.502(2) yes
C(37) C(38) 1.520(2) yes
C(37) C(39) 1.520(2) yes
C(40) C(41) 1.522(2) yes
C(40) C(42) 1.523(2) yes
C(1) H(1) 0.964 no
C(2) H(2) 0.963 no
C(3) H(3) 0.983 no
C(4) H(4) 0.983 no
C(5) H(5) 0.973 no
C(7) H(6) 0.950 no
C(9) H(7) 1.000 no
C(10) H(8) 0.980 no
C(10) H(9) 0.980 no
C(10) H(10) 0.980 no
C(11) H(11) 0.980 no
C(11) H(12) 0.980 no
C(11) H(13) 0.980 no
C(12) H(14) 1.000 no
C(13) H(15) 0.980 no
C(13) H(16) 0.980 no
C(13) H(17) 0.980 no
C(14) H(18) 0.980 no
C(14) H(19) 0.980 no
C(14) H(20) 0.980 no
C(15) H(21) 0.964 no
C(16) H(22) 0.963 no
C(17) H(23) 0.973 no
C(18) H(24) 0.964 no
C(19) H(25) 0.984 no
C(21) H(26) 0.950 no
C(23) H(27) 1.000 no
C(24) H(28) 0.980 no
C(24) H(29) 0.980 no
C(24) H(30) 0.980 no
C(25) H(31) 0.980 no
C(25) H(32) 0.980 no
C(25) H(33) 0.980 no
C(26) H(34) 1.000 no
C(27) H(35) 0.980 no
C(27) H(36) 0.980 no
C(27) H(37) 0.980 no
C(28) H(38) 0.980 no
C(28) H(39) 0.980 no
C(28) H(40) 0.980 no
C(29) H(41) 0.967 no
C(30) H(42) 0.962 no
C(31) H(43) 1.011 no
C(32) H(44) 0.963 no
C(33) H(45) 1.016 no
C(35) H(46) 0.950 no
C(37) H(47) 1.000 no
C(38) H(48) 0.980 no
C(38) H(49) 0.980 no
C(38) H(50) 0.980 no
C(39) H(51) 0.980 no
C(39) H(52) 0.980 no
C(39) H(53) 0.980 no
C(40) H(54) 1.000 no
C(41) H(55) 0.980 no
C(41) H(56) 0.980 no
C(41) H(57) 0.980 no
C(42) H(58) 0.980 no
C(42) H(59) 0.980 no
C(42) H(60) 0.980 no

loop_
_geom_contact_atom_site_label_1
_geom_contact_atom_site_label_2
_geom_contact_distance
_geom_contact_site_symmetry_2
Cl(3) C(3) 3.5089(16) .
N(2) C(29) 3.432(2) 2_645
N(3) C(1) 3.4019(19) 2_555
N(5) C(15) 3.4182(19) 4_564
C(1) N(3) 3.4019(19) 2_545
C(1) C(20) 3.1837(19) 2_545
C(1) C(21) 3.346(2) 2_545
C(3) Cl(3) 3.5089(16) .
C(8) C(29) 3.496(2) 2_645
C(15) N(5) 3.4182(19) 4_565
C(15) C(34) 3.226(2) 4_565
C(15) C(35) 3.404(2) 4_565
C(18) C(27) 3.550(2) 3_566
C(20) C(1) 3.1837(19) 2_555
C(21) C(1) 3.346(2) 2_555
C(25) C(41) 3.543(2) 2_555
C(27) C(18) 3.550(2) 3_566
C(29) N(2) 3.432(2) 2_655
C(29) C(8) 3.496(2) 2_655
C(34) C(15) 3.226(2) 4_564
C(35) C(15) 3.404(2) 4_564
C(41) C(25) 3.543(2) 2_545
Cl(1) H(6) 3.048 2_655
Cl(1) H(10) 3.115 2_655
Cl(1) H(12) 3.458 2_655
Cl(1) H(23) 3.325 .
Cl(1) H(45) 3.200 .
Cl(1) H(52) 2.999 2_645
Cl(2) H(23) 3.318 .
Cl(2) H(24) 2.943 .
Cl(2) H(36) 3.188 3_566
Cl(2) H(37) 3.430 3_566
Cl(2) H(42) 3.366 2_645
Cl(2) H(50) 3.042 2_645
Cl(2) H(58) 3.472 2_545
Cl(2) H(59) 3.384 2_545
Cl(3) H(3) 2.794 .
Cl(3) H(4) 3.285 .
Cl(3) H(5) 2.956 2_555
Cl(3) H(14) 3.145 2_555
Cl(3) H(58) 3.556 .
Cl(4) H(14) 2.888 2_555
Cl(4) H(17) 3.419 2_555
Cl(4) H(25) 3.145 3_566
Cl(4) H(46) 2.930 2_545
Cl(4) H(53) 3.294 2_545
Cl(4) H(59) 3.381 2_545
Cl(5) H(8) 3.462 3_665
Cl(5) H(9) 3.220 3_665
Cl(5) H(22) 2.978 4_564
Cl(5) H(28) 3.101 4_564
Cl(5) H(40) 3.111 4_664
Cl(5) H(43) 3.244 3_665
Cl(5) H(44) 3.090 3_665
Cl(6) H(2) 2.902 .
Cl(6) H(26) 2.983 2_545
Cl(6) H(31) 2.843 4_564
Cl(6) H(34) 3.599 2_545
Cl(6) H(39) 3.133 2_545
Cl(6) H(43) 3.150 3_665
N(1) H(41) 2.862 2_645
N(2) H(41) 2.902 2_645
N(3) H(1) 3.001 2_555
N(3) H(5) 3.543 2_555
N(4) H(1) 2.963 2_555
N(5) H(21) 3.044 4_564
N(6) H(13) 3.554 2_655
N(6) H(21) 3.005 4_564
C(1) H(27) 3.032 2_545
C(1) H(39) 3.538 2_545
C(2) H(27) 3.192 2_545
C(2) H(54) 3.513 .
C(2) H(56) 3.548 .
C(2) H(57) 3.400 .
C(3) H(18) 3.367 2_555
C(3) H(27) 3.228 2_545
C(3) H(54) 3.117 .
C(3) H(56) 3.319 .
C(4) H(15) 3.599 2_555
C(4) H(18) 3.121 2_555
C(4) H(27) 3.091 2_545
C(4) H(58) 3.498 2_545
C(5) H(27) 2.981 2_545
C(5) H(30) 3.451 2_545
C(5) H(58) 3.157 2_545
C(6) H(41) 3.162 2_645
C(7) H(38) 3.463 2_545
C(7) H(41) 3.358 2_645
C(7) H(45) 3.368 2_645
C(7) H(52) 3.455 1_545
C(8) H(41) 3.227 2_645
C(9) H(44) 3.582 .
C(10) H(22) 3.001 2_645
C(10) H(23) 3.458 2_645
C(10) H(28) 3.540 2_645
C(11) H(15) 3.571 2_655
C(11) H(16) 3.553 2_655
C(11) H(41) 3.516 2_645
C(11) H(54) 3.091 2_645
C(11) H(60) 3.259 2_645
C(13) H(11) 3.319 2_645
C(13) H(13) 3.515 2_645
C(13) H(29) 3.127 1_545
C(13) H(46) 3.416 1_545
C(13) H(60) 3.204 1_545
C(14) H(27) 3.260 1_545
C(14) H(29) 3.113 1_545
C(14) H(33) 3.218 1_545
C(14) H(56) 3.203 2_545
C(14) H(58) 3.364 2_545
C(15) H(47) 3.036 4_565
C(16) H(8) 3.109 2_655
C(16) H(47) 3.020 4_565
C(17) H(8) 3.555 2_655
C(17) H(10) 3.461 2_655
C(17) H(47) 3.081 4_565
C(17) H(48) 3.376 2_645
C(18) H(35) 3.191 3_566
C(18) H(36) 3.295 3_566
C(18) H(37) 3.593 3_566
C(18) H(47) 3.149 4_565
C(18) H(48) 3.596 2_645
C(19) H(25) 3.511 3_566
C(19) H(35) 3.473 3_566
C(19) H(47) 3.127 4_565
C(20) H(1) 3.006 2_555
C(21) H(1) 2.962 2_555
C(21) H(31) 3.492 3_576
C(21) H(32) 3.065 3_576
C(22) H(1) 2.947 2_555
C(22) H(32) 3.561 3_576
C(23) H(18) 3.176 1_565
C(23) H(20) 3.576 1_565
C(23) H(56) 3.346 2_555
C(24) H(8) 3.001 2_655
C(24) H(11) 3.571 2_655
C(24) H(15) 3.344 1_565
C(24) H(18) 3.361 1_565
C(24) H(20) 3.477 1_565
C(25) H(18) 3.558 1_565
C(25) H(20) 3.444 1_565
C(25) H(26) 3.044 3_576
C(25) H(34) 3.119 3_576
C(25) H(43) 3.108 2_655
C(25) H(55) 3.491 2_555
C(25) H(56) 3.030 2_555
C(25) H(57) 3.553 2_555
C(26) H(42) 3.426 4_465
C(27) H(24) 2.811 3_566
C(27) H(42) 3.400 4_465
C(27) H(55) 3.554 4_565
C(28) H(1) 3.236 2_555
C(28) H(9) 2.994 2_555
C(28) H(51) 3.513 2_545
C(29) H(20) 3.094 2_655
C(30) H(20) 2.983 2_655
C(30) H(33) 3.334 2_645
C(30) H(34) 3.442 4_664
C(31) H(20) 3.279 2_655
C(31) H(29) 3.253 2_645
C(31) H(31) 3.421 2_645
C(31) H(33) 2.998 2_645
C(31) H(34) 3.586 4_664
C(32) H(7) 3.408 .
C(32) H(16) 3.392 2_655
C(32) H(20) 3.553 2_655
C(32) H(29) 3.184 2_645
C(33) H(16) 3.101 2_655
C(33) H(20) 3.463 2_655
C(34) H(21) 3.079 4_564
C(35) H(13) 3.170 2_655
C(35) H(17) 3.270 1_565
C(35) H(21) 3.055 4_564
C(35) H(25) 3.568 4_564
C(36) H(12) 3.440 2_655
C(36) H(13) 3.106 2_655
C(36) H(21) 3.017 4_564
C(37) H(48) 3.077 3_675
C(38) H(36) 3.259 4_664
C(38) H(47) 3.399 3_675
C(38) H(48) 3.254 3_675
C(38) H(51) 3.328 3_675
C(39) H(6) 3.211 1_565
C(39) H(17) 3.541 1_565
C(39) H(38) 3.417 2_555
C(39) H(48) 3.334 3_675
C(40) H(3) 3.313 .
C(40) H(11) 3.483 2_655
C(40) H(12) 3.371 2_655
C(40) H(13) 3.547 2_655
C(41) H(3) 3.575 .
C(41) H(21) 3.542 4_564
C(41) H(27) 3.495 2_545
C(41) H(32) 2.901 2_545
C(41) H(33) 3.442 2_545
C(42) H(4) 3.299 2_555
C(42) H(5) 3.187 2_555
C(42) H(11) 3.366 2_655
C(42) H(15) 3.430 1_565
C(42) H(19) 3.420 2_555
H(1) N(3) 3.001 2_545
H(1) N(4) 2.963 2_545
H(1) C(20) 3.006 2_545
H(1) C(21) 2.962 2_545
H(1) C(22) 2.947 2_545
H(1) C(28) 3.236 2_545
H(1) H(26) 3.436 2_545
H(1) H(27) 3.467 2_545
H(1) H(38) 2.949 2_545
H(1) H(39) 2.803 2_545
H(2) Cl(6) 2.902 .
H(2) H(26) 3.547 2_545
H(2) H(39) 3.431 2_545
H(2) H(45) 3.039 .
H(2) H(54) 3.275 .
H(2) H(56) 3.590 .
H(2) H(57) 3.025 .
H(3) Cl(3) 2.794 .
H(3) C(40) 3.313 .
H(3) C(41) 3.575 .
H(3) H(12) 3.299 2_655
H(3) H(18) 3.417 2_555
H(3) H(54) 2.440 .
H(3) H(56) 3.170 .
H(4) Cl(3) 3.285 .
H(4) C(42) 3.299 2_545
H(4) H(14) 3.318 2_555
H(4) H(15) 3.017 2_555
H(4) H(18) 2.955 2_555
H(4) H(27) 3.568 2_545
H(4) H(58) 3.172 2_545
H(4) H(59) 3.117 2_545
H(4) H(60) 3.049 2_545
H(5) Cl(3) 2.956 2_545
H(5) N(3) 3.543 2_545
H(5) C(42) 3.187 2_545
H(5) H(27) 3.411 2_545
H(5) H(30) 3.179 2_545
H(5) H(58) 2.439 2_545
H(5) H(60) 3.143 2_545
H(6) Cl(1) 3.048 2_645
H(6) C(39) 3.211 1_545
H(6) H(38) 3.518 2_545
H(6) H(45) 3.305 2_645
H(6) H(51) 3.397 1_545
H(6) H(52) 2.574 1_545
H(6) H(53) 3.189 1_545
H(7) C(32) 3.408 .
H(7) H(16) 3.095 2_655
H(7) H(44) 2.739 .
H(7) H(45) 3.524 .
H(8) Cl(5) 3.462 3_665
H(8) C(16) 3.109 2_645
H(8) C(17) 3.555 2_645
H(8) C(24) 3.001 2_645
H(8) H(22) 2.333 2_645
H(8) H(23) 3.287 2_645
H(8) H(28) 2.610 2_645
H(8) H(29) 3.179 2_645
H(8) H(30) 2.737 2_645
H(8) H(44) 3.453 .
H(9) Cl(5) 3.220 3_665
H(9) C(28) 2.994 2_545
H(9) H(22) 3.105 2_645
H(9) H(38) 2.997 2_545
H(9) H(39) 2.841 2_545
H(9) H(40) 2.642 2_545
H(9) H(44) 3.375 .
H(9) H(51) 3.201 1_545
H(10) Cl(1) 3.115 2_645
H(10) C(17) 3.461 2_645
H(10) H(22) 3.126 2_645
H(10) H(23) 2.813 2_645
H(10) H(51) 3.221 1_545
H(10) H(52) 3.228 1_545
H(11) C(13) 3.319 2_655
H(11) C(24) 3.571 2_645
H(11) C(40) 3.483 2_645
H(11) C(42) 3.366 2_645
H(11) H(15) 2.862 2_655
H(11) H(16) 3.150 2_655
H(11) H(17) 3.415 2_655
H(11) H(29) 3.406 2_645
H(11) H(30) 2.953 2_645
H(11) H(54) 2.969 2_645
H(11) H(60) 2.629 2_645
H(12) Cl(1) 3.458 2_645
H(12) C(36) 3.440 2_645
H(12) C(40) 3.371 2_645
H(12) H(3) 3.299 2_645
H(12) H(41) 3.335 2_645
H(12) H(45) 2.999 2_645
H(12) H(54) 2.615 2_645
H(12) H(60) 3.490 2_645
H(13) N(6) 3.554 2_645
H(13) C(13) 3.515 2_655
H(13) C(35) 3.170 2_645
H(13) C(36) 3.106 2_645
H(13) C(40) 3.547 2_645
H(13) H(15) 3.442 2_655
H(13) H(16) 3.309 2_655
H(13) H(17) 3.212 2_655
H(13) H(41) 2.965 2_645
H(13) H(46) 3.393 2_645
H(13) H(54) 3.194 2_645
H(13) H(60) 3.187 2_645
H(14) Cl(3) 3.145 2_545
H(14) Cl(4) 2.888 2_545
H(14) H(4) 3.318 2_545
H(15) C(4) 3.599 2_545
H(15) C(11) 3.571 2_645
H(15) C(24) 3.344 1_545
H(15) C(42) 3.430 1_545
H(15) H(4) 3.017 2_545
H(15) H(11) 2.862 2_645
H(15) H(13) 3.442 2_645
H(15) H(29) 2.720 1_545
H(15) H(30) 3.128 1_545
H(15) H(46) 3.425 1_545
H(15) H(60) 2.496 1_545
H(16) C(11) 3.553 2_645
H(16) C(32) 3.392 2_645
H(16) C(33) 3.101 2_645
H(16) H(7) 3.095 2_645
H(16) H(11) 3.150 2_645
H(16) H(13) 3.309 2_645
H(16) H(29) 2.775 1_545
H(16) H(44) 3.557 2_645
H(16) H(45) 3.056 2_645
H(17) Cl(4) 3.419 2_545
H(17) C(35) 3.270 1_545
H(17) C(39) 3.541 1_545
H(17) H(11) 3.415 2_645
H(17) H(13) 3.212 2_645
H(17) H(46) 2.586 1_545
H(17) H(52) 3.048 1_545
H(17) H(53) 3.126 1_545
H(17) H(60) 3.056 1_545
H(18) C(3) 3.367 2_545
H(18) C(4) 3.121 2_545
H(18) C(23) 3.176 1_545
H(18) C(24) 3.361 1_545
H(18) C(25) 3.558 1_545
H(18) H(3) 3.417 2_545
H(18) H(4) 2.955 2_545
H(18) H(27) 2.455 1_545
H(18) H(29) 2.807 1_545
H(18) H(33) 3.042 1_545
H(18) H(56) 2.763 2_545
H(18) H(58) 3.453 2_545
H(19) C(42) 3.420 2_545
H(19) H(33) 3.562 1_545
H(19) H(56) 2.953 2_545
H(19) H(58) 2.493 2_545
H(20) C(23) 3.576 1_545
H(20) C(24) 3.477 1_545
H(20) C(25) 3.444 1_545
H(20) C(29) 3.094 2_645
H(20) C(30) 2.983 2_645
H(20) C(31) 3.279 2_645
H(20) C(32) 3.553 2_645
H(20) C(33) 3.463 2_645
H(20) H(27) 3.246 1_545
H(20) H(29) 2.656 1_545
H(20) H(33) 2.613 1_545
H(20) H(41) 3.437 2_645
H(20) H(42) 3.271 2_645
H(20) H(56) 3.397 2_545
H(21) N(5) 3.044 4_565
H(21) N(6) 3.005 4_565
H(21) C(34) 3.079 4_565
H(21) C(35) 3.055 4_565
H(21) C(36) 3.017 4_565
H(21) C(41) 3.542 4_565
H(21) H(46) 3.536 4_565
H(21) H(47) 3.489 4_565
H(21) H(55) 2.982 4_565
H(21) H(57) 3.463 4_565
H(22) Cl(5) 2.978 4_565
H(22) C(10) 3.001 2_655
H(22) H(8) 2.333 2_655
H(22) H(9) 3.105 2_655
H(22) H(10) 3.126 2_655
H(22) H(47) 3.478 4_565
H(23) Cl(1) 3.325 .
H(23) Cl(2) 3.318 .
H(23) C(10) 3.458 2_655
H(23) H(8) 3.287 2_655
H(23) H(10) 2.813 2_655
H(23) H(47) 3.566 4_565
H(23) H(48) 3.226 2_645
H(23) H(50) 3.368 2_645
H(24) Cl(2) 2.943 .
H(24) C(27) 2.811 3_566
H(24) H(25) 3.450 3_566
H(24) H(35) 2.637 3_566
H(24) H(36) 2.600 3_566
H(24) H(37) 2.716 3_566
H(25) Cl(4) 3.145 3_566
H(25) C(19) 3.511 3_566
H(25) C(35) 3.568 4_565
H(25) H(24) 3.450 3_566
H(25) H(25) 2.794 3_566
H(25) H(35) 3.216 3_566
H(25) H(46) 3.360 4_565
H(26) Cl(6) 2.983 2_555
H(26) C(25) 3.044 3_576
H(26) H(1) 3.436 2_555
H(26) H(2) 3.547 2_555
H(26) H(26) 3.502 3_576
H(26) H(31) 2.701 3_576
H(26) H(32) 2.543 3_576
H(26) H(33) 3.533 3_576
H(26) H(57) 3.112 2_555
H(27) C(1) 3.032 2_555
H(27) C(2) 3.192 2_555
H(27) C(3) 3.228 2_555
H(27) C(4) 3.091 2_555
H(27) C(5) 2.981 2_555
H(27) C(14) 3.260 1_565
H(27) C(41) 3.495 2_555
H(27) H(1) 3.467 2_555
H(27) H(4) 3.568 2_555
H(27) H(5) 3.411 2_555
H(27) H(18) 2.455 1_565
H(27) H(20) 3.246 1_565
H(27) H(56) 2.715 2_555
H(27) H(57) 3.445 2_555
H(28) Cl(5) 3.101 4_565
H(28) C(10) 3.540 2_655
H(28) H(8) 2.610 2_655
H(28) H(43) 3.285 2_655
H(28) H(44) 3.364 2_655
H(29) C(13) 3.127 1_565
H(29) C(14) 3.113 1_565
H(29) C(31) 3.253 2_655
H(29) C(32) 3.184 2_655
H(29) H(8) 3.179 2_655
H(29) H(11) 3.406 2_655
H(29) H(15) 2.720 1_565
H(29) H(16) 2.775 1_565
H(29) H(18) 2.807 1_565
H(29) H(20) 2.656 1_565
H(29) H(43) 3.288 2_655
H(29) H(44) 3.159 2_655
H(30) C(5) 3.451 2_555
H(30) H(5) 3.179 2_555
H(30) H(8) 2.737 2_655
H(30) H(11) 2.953 2_655
H(30) H(15) 3.128 1_565
H(31) Cl(6) 2.843 4_565
H(31) C(21) 3.492 3_576
H(31) C(31) 3.421 2_655
H(31) H(26) 2.701 3_576
H(31) H(34) 3.032 3_576
H(31) H(43) 2.673 2_655
H(32) C(21) 3.065 3_576
H(32) C(22) 3.561 3_576
H(32) C(41) 2.901 2_555
H(32) H(26) 2.543 3_576
H(32) H(32) 3.560 3_576
H(32) H(34) 3.053 3_576
H(32) H(55) 2.814 2_555
H(32) H(56) 2.625 2_555
H(32) H(57) 2.769 2_555
H(33) C(14) 3.218 1_565
H(33) C(30) 3.334 2_655
H(33) C(31) 2.998 2_655
H(33) C(41) 3.442 2_555
H(33) H(18) 3.042 1_565
H(33) H(19) 3.562 1_565
H(33) H(20) 2.613 1_565
H(33) H(26) 3.533 3_576
H(33) H(34) 2.750 3_576
H(33) H(42) 3.333 2_655
H(33) H(43) 2.681 2_655
H(33) H(55) 3.303 2_555
H(33) H(56) 2.823 2_555
H(34) Cl(6) 3.599 2_555
H(34) C(25) 3.119 3_576
H(34) C(30) 3.442 4_465
H(34) C(31) 3.586 4_465
H(34) H(31) 3.032 3_576
H(34) H(32) 3.053 3_576
H(34) H(33) 2.750 3_576
H(34) H(42) 2.813 4_465
H(34) H(43) 3.108 4_465
H(34) H(55) 3.584 4_565
H(35) C(18) 3.191 3_566
H(35) C(19) 3.473 3_566
H(35) H(24) 2.637 3_566
H(35) H(25) 3.216 3_566
H(35) H(53) 3.209 2_545
H(36) Cl(2) 3.188 3_566
H(36) C(18) 3.295 3_566
H(36) C(38) 3.259 4_465
H(36) H(24) 2.600 3_566
H(36) H(42) 2.746 4_465
H(36) H(48) 3.136 4_465
H(36) H(49) 2.927 4_465
H(36) H(50) 3.166 4_465
H(37) Cl(2) 3.430 3_566
H(37) C(18) 3.593 3_566
H(37) H(24) 2.716 3_566
H(37) H(55) 2.676 4_565
H(37) H(59) 3.215 4_565
H(38) C(7) 3.463 2_555
H(38) C(39) 3.417 2_545
H(38) H(1) 2.949 2_555
H(38) H(6) 3.518 2_555
H(38) H(9) 2.997 2_555
H(38) H(51) 3.116 2_545
H(38) H(53) 2.881 2_545
H(39) Cl(6) 3.133 2_555
H(39) C(1) 3.538 2_555
H(39) H(1) 2.803 2_555
H(39) H(2) 3.431 2_555
H(39) H(9) 2.841 2_555
H(39) H(44) 3.535 2_555
H(40) Cl(5) 3.111 4_465
H(40) H(9) 2.642 2_555
H(40) H(42) 3.205 4_465
H(40) H(49) 2.890 4_465
H(40) H(51) 2.997 2_545
H(40) H(53) 3.489 2_545
H(41) N(1) 2.862 2_655
H(41) N(2) 2.902 2_655
H(41) C(6) 3.162 2_655
H(41) C(7) 3.358 2_655
H(41) C(8) 3.227 2_655
H(41) C(11) 3.516 2_655
H(41) H(12) 3.335 2_655
H(41) H(13) 2.965 2_655
H(41) H(20) 3.437 2_655
H(42) Cl(2) 3.366 2_655
H(42) C(26) 3.426 4_664
H(42) C(27) 3.400 4_664
H(42) H(20) 3.271 2_655
H(42) H(33) 3.333 2_645
H(42) H(34) 2.813 4_664
H(42) H(36) 2.746 4_664
H(42) H(40) 3.205 4_664
H(43) Cl(5) 3.244 3_665
H(43) Cl(6) 3.150 3_665
H(43) C(25) 3.108 2_645
H(43) H(28) 3.285 2_645
H(43) H(29) 3.288 2_645
H(43) H(31) 2.673 2_645
H(43) H(33) 2.681 2_645
H(43) H(34) 3.108 4_664
H(44) Cl(5) 3.090 3_665
H(44) C(9) 3.582 .
H(44) H(7) 2.739 .
H(44) H(8) 3.453 .
H(44) H(9) 3.375 .
H(44) H(16) 3.557 2_655
H(44) H(28) 3.364 2_645
H(44) H(29) 3.159 2_645
H(44) H(39) 3.535 2_545
H(45) Cl(1) 3.200 .
H(45) C(7) 3.368 2_655
H(45) H(2) 3.039 .
H(45) H(6) 3.305 2_655
H(45) H(7) 3.524 .
H(45) H(12) 2.999 2_655
H(45) H(16) 3.056 2_655
H(46) Cl(4) 2.930 2_555
H(46) C(13) 3.416 1_565
H(46) H(13) 3.393 2_655
H(46) H(15) 3.425 1_565
H(46) H(17) 2.586 1_565
H(46) H(21) 3.536 4_564
H(46) H(25) 3.360 4_564
H(47) C(15) 3.036 4_564
H(47) C(16) 3.020 4_564
H(47) C(17) 3.081 4_564
H(47) C(18) 3.149 4_564
H(47) C(19) 3.127 4_564
H(47) C(38) 3.399 3_675
H(47) H(21) 3.489 4_564
H(47) H(22) 3.478 4_564
H(47) H(23) 3.566 4_564
H(47) H(48) 2.434 3_675
H(47) H(51) 3.558 3_675
H(48) C(17) 3.376 2_655
H(48) C(18) 3.596 2_655
H(48) C(37) 3.077 3_675
H(48) C(38) 3.254 3_675
H(48) C(39) 3.334 3_675
H(48) H(23) 3.226 2_655
H(48) H(36) 3.136 4_664
H(48) H(47) 2.434 3_675
H(48) H(48) 2.684 3_675
H(48) H(49) 3.566 3_675
H(48) H(51) 2.783 3_675
H(49) H(36) 2.927 4_664
H(49) H(40) 2.890 4_664
H(49) H(48) 3.566 3_675
H(49) H(51) 3.045 3_675
H(50) Cl(2) 3.042 2_655
H(50) H(23) 3.368 2_655
H(50) H(36) 3.166 4_664
H(51) C(28) 3.513 2_555
H(51) C(38) 3.328 3_675
H(51) H(6) 3.397 1_565
H(51) H(9) 3.201 1_565
H(51) H(10) 3.221 1_565
H(51) H(38) 3.116 2_555
H(51) H(40) 2.997 2_555
H(51) H(47) 3.558 3_675
H(51) H(48) 2.783 3_675
H(51) H(49) 3.045 3_675
H(52) Cl(1) 2.999 2_655
H(52) C(7) 3.455 1_565
H(52) H(6) 2.574 1_565
H(52) H(10) 3.228 1_565
H(52) H(17) 3.048 1_565
H(53) Cl(4) 3.294 2_555
H(53) H(6) 3.189 1_565
H(53) H(17) 3.126 1_565
H(53) H(35) 3.209 2_555
H(53) H(38) 2.881 2_555
H(53) H(40) 3.489 2_555
H(54) C(2) 3.513 .
H(54) C(3) 3.117 .
H(54) C(11) 3.091 2_655
H(54) H(2) 3.275 .
H(54) H(3) 2.440 .
H(54) H(11) 2.969 2_655
H(54) H(12) 2.615 2_655
H(54) H(13) 3.194 2_655
H(55) C(25) 3.491 2_545
H(55) C(27) 3.554 4_564
H(55) H(21) 2.982 4_564
H(55) H(32) 2.814 2_545
H(55) H(33) 3.303 2_545
H(55) H(34) 3.584 4_564
H(55) H(37) 2.676 4_564
H(56) C(2) 3.548 .
H(56) C(3) 3.319 .
H(56) C(14) 3.203 2_555
H(56) C(23) 3.346 2_545
H(56) C(25) 3.030 2_545
H(56) H(2) 3.590 .
H(56) H(3) 3.170 .
H(56) H(18) 2.763 2_555
H(56) H(19) 2.953 2_555
H(56) H(20) 3.397 2_555
H(56) H(27) 2.715 2_545
H(56) H(32) 2.625 2_545
H(56) H(33) 2.823 2_545
H(57) C(2) 3.400 .
H(57) C(25) 3.553 2_545
H(57) H(2) 3.025 .
H(57) H(21) 3.463 4_564
H(57) H(26) 3.112 2_545
H(57) H(27) 3.445 2_545
H(57) H(32) 2.769 2_545
H(58) Cl(2) 3.472 2_555
H(58) Cl(3) 3.556 .
H(58) C(4) 3.498 2_555
H(58) C(5) 3.157 2_555
H(58) C(14) 3.364 2_555
H(58) H(4) 3.172 2_555
H(58) H(5) 2.439 2_555
H(58) H(18) 3.453 2_555
H(58) H(19) 2.493 2_555
H(59) Cl(2) 3.384 2_555
H(59) Cl(4) 3.381 2_555
H(59) H(4) 3.117 2_555
H(59) H(37) 3.215 4_564
H(60) C(11) 3.259 2_655
H(60) C(13) 3.204 1_565
H(60) H(4) 3.049 2_555
H(60) H(5) 3.143 2_555
H(60) H(11) 2.629 2_655
H(60) H(12) 3.490 2_655
H(60) H(13) 3.187 2_655
H(60) H(15) 2.496 1_565
H(60) H(17) 3.056 1_565

loop_
_geom_torsion_atom_site_label_1
_geom_torsion_atom_site_label_2
_geom_torsion_atom_site_label_3
_geom_torsion_atom_site_label_4
_geom_torsion
Cl(1) Ti(1) N(1) N(2) 159.03(6)
Cl(1) Ti(1) N(1) C(6) -114.1(6)
Cl(1) Ti(1) N(2) N(1) -26.81(8)
Cl(1) Ti(1) N(2) C(8) -112.3(6)
Cl(1) Ti(1) C(1) C(2) -17.31(11)
Cl(1) Ti(1) C(1) C(5) -133.47(8)
Cl(1) Ti(1) C(2) C(1) 165.57(9)
Cl(1) Ti(1) C(2) C(3) -78.93(9)
Cl(1) Ti(1) C(3) C(2) 98.87(9)
Cl(1) Ti(1) C(3) C(4) -145.09(8)
Cl(1) Ti(1) C(4) C(3) 37.61(9)
Cl(1) Ti(1) C(4) C(5) 154.26(8)
Cl(1) Ti(1) C(5) C(1) 75.36(11)
Cl(1) Ti(1) C(5) C(4) -40.08(12)
Cl(2) Ti(1) N(1) N(2) 60.06(7)
Cl(2) Ti(1) N(1) C(6) 146.9(6)
Cl(2) Ti(1) N(2) N(1) -129.41(6)
Cl(2) Ti(1) N(2) C(8) 145.1(6)
Cl(2) Ti(1) C(1) C(2) 124.70(9)
Cl(2) Ti(1) C(1) C(5) 8.55(11)
Cl(2) Ti(1) C(2) C(1) -92.34(11)
Cl(2) Ti(1) C(2) C(3) 23.16(13)
Cl(2) Ti(1) C(3) C(2) -165.16(8)
Cl(2) Ti(1) C(3) C(4) -49.13(9)
Cl(2) Ti(1) C(4) C(3) 133.92(8)
Cl(2) Ti(1) C(4) C(5) -109.43(9)
Cl(2) Ti(1) C(5) C(1) -173.55(9)
Cl(2) Ti(1) C(5) C(4) 71.01(9)
N(1) Ti(1) N(2) C(8) -85.5(6)
N(2) Ti(1) N(1) C(6) 86.8(6)
N(1) Ti(1) C(1) C(2) -107.90(10)
N(1) Ti(1) C(1) C(5) 135.94(9)
C(1) Ti(1) N(1) N(2) -77.83(8)
C(1) Ti(1) N(1) C(6) 9.0(6)
N(1) Ti(1) C(2) C(1) 75.12(10)
N(1) Ti(1) C(2) C(3) -169.38(9)
C(2) Ti(1) N(1) N(2) -111.27(8)
C(2) Ti(1) N(1) C(6) -24.4(6)
N(1) Ti(1) C(3) C(2) 14.72(13)
N(1) Ti(1) C(3) C(4) 130.76(9)
C(3) Ti(1) N(1) N(2) -119.81(8)
C(3) Ti(1) N(1) C(6) -33.0(6)
N(1) Ti(1) C(4) C(3) -91.10(13)
N(1) Ti(1) C(4) C(5) 25.56(15)
C(4) Ti(1) N(1) N(2) -67.60(12)
C(4) Ti(1) N(1) C(6) 19.2(7)
N(1) Ti(1) C(5) C(1) -49.72(10)
N(1) Ti(1) C(5) C(4) -165.16(9)
C(5) Ti(1) N(1) N(2) -51.90(8)
C(5) Ti(1) N(1) C(6) 34.9(6)
N(2) Ti(1) C(1) C(2) -147.38(10)
N(2) Ti(1) C(1) C(5) 96.46(9)
C(1) Ti(1) N(2) N(1) 99.34(8)
C(1) Ti(1) N(2) C(8) 13.9(6)
N(2) Ti(1) C(2) C(1) 34.98(11)
N(2) Ti(1) C(2) C(3) 150.48(9)
C(2) Ti(1) N(2) N(1) 80.08(8)
C(2) Ti(1) N(2) C(8) -5.4(6)
N(2) Ti(1) C(3) C(2) -45.35(14)
N(2) Ti(1) C(3) C(4) 70.68(12)
C(3) Ti(1) N(2) N(1) 106.17(10)
C(3) Ti(1) N(2) C(8) 20.7(6)
N(2) Ti(1) C(4) C(3) -134.94(9)
N(2) Ti(1) C(4) C(5) -18.28(11)
C(4) Ti(1) N(2) N(1) 144.44(7)
C(4) Ti(1) N(2) C(8) 59.0(6)
N(2) Ti(1) C(5) C(1) -80.23(9)
N(2) Ti(1) C(5) C(4) 164.33(9)
C(5) Ti(1) N(2) N(1) 134.10(8)
C(5) Ti(1) N(2) C(8) 48.6(6)
C(1) Ti(1) C(2) C(3) 115.50(14)
C(2) Ti(1) C(1) C(5) -116.16(14)
C(1) Ti(1) C(3) C(2) -37.37(9)
C(1) Ti(1) C(3) C(4) 78.66(10)
C(3) Ti(1) C(1) C(2) 37.81(10)
C(3) Ti(1) C(1) C(5) -78.35(10)
C(1) Ti(1) C(4) C(3) -78.98(9)
C(1) Ti(1) C(4) C(5) 37.67(9)
C(4) Ti(1) C(1) C(2) 78.62(10)
C(4) Ti(1) C(1) C(5) -37.54(9)
C(1) Ti(1) C(5) C(4) -115.44(13)
C(5) Ti(1) C(1) C(2) 116.16(14)
C(2) Ti(1) C(3) C(4) 116.03(13)
C(3) Ti(1) C(2) C(1) -115.50(14)
C(2) Ti(1) C(4) C(3) -37.67(9)
C(2) Ti(1) C(4) C(5) 78.99(10)
C(4) Ti(1) C(2) C(1) -78.70(10)
C(4) Ti(1) C(2) C(3) 36.80(9)
C(2) Ti(1) C(5) C(1) 37.09(9)
C(2) Ti(1) C(5) C(4) -78.35(10)
C(5) Ti(1) C(2) C(1) -37.32(10)
C(5) Ti(1) C(2) C(3) 78.18(10)
C(3) Ti(1) C(4) C(5) 116.66(13)
C(4) Ti(1) C(3) C(2) -116.03(13)
C(3) Ti(1) C(5) C(1) 78.85(10)
C(3) Ti(1) C(5) C(4) -36.59(9)
C(5) Ti(1) C(3) C(2) -78.92(10)
C(5) Ti(1) C(3) C(4) 37.11(9)
C(4) Ti(1) C(5) C(1) 115.44(13)
C(5) Ti(1) C(4) C(3) -116.66(13)
Cl(3) Ti(2) N(3) N(4) 135.84(6)
Cl(3) Ti(2) N(3) C(20) -149.3(10)
Cl(3) Ti(2) N(4) N(3) -52.88(7)
Cl(3) Ti(2) N(4) C(22) -134.3(11)
Cl(3) Ti(2) C(15) C(16) -7.40(12)
Cl(3) Ti(2) C(15) C(19) -123.44(9)
Cl(3) Ti(2) C(16) C(15) 174.46(9)
Cl(3) Ti(2) C(16) C(17) -70.04(9)
Cl(3) Ti(2) C(17) C(16) 110.58(9)
Cl(3) Ti(2) C(17) C(18) -133.14(9)
Cl(3) Ti(2) C(18) C(17) 49.80(9)
Cl(3) Ti(2) C(18) C(19) 166.20(8)
Cl(3) Ti(2) C(19) C(15) 94.09(11)
Cl(3) Ti(2) C(19) C(18) -21.39(13)
Cl(4) Ti(2) N(3) N(4) 35.79(8)
Cl(4) Ti(2) N(3) C(20) 110.7(10)
Cl(4) Ti(2) N(4) N(3) -151.65(6)
Cl(4) Ti(2) N(4) C(22) 126.9(11)
Cl(4) Ti(2) C(15) C(16) 133.91(8)
Cl(4) Ti(2) C(15) C(19) 17.87(11)
Cl(4) Ti(2) C(16) C(15) -74.73(12)
Cl(4) Ti(2) C(16) C(17) 40.77(13)
Cl(4) Ti(2) C(17) C(16) -153.93(9)
Cl(4) Ti(2) C(17) C(18) -37.65(10)
Cl(4) Ti(2) C(18) C(17) 145.13(9)
Cl(4) Ti(2) C(18) C(19) -98.48(9)
Cl(4) Ti(2) C(19) C(15) -165.09(10)
Cl(4) Ti(2) C(19) C(18) 79.43(9)
N(3) Ti(2) N(4) C(22) -81.5(11)
N(4) Ti(2) N(3) C(20) 74.9(10)
N(3) Ti(2) C(15) C(16) -95.83(10)
N(3) Ti(2) C(15) C(19) 148.13(10)
C(15) Ti(2) N(3) N(4) -92.19(7)
C(15) Ti(2) N(3) C(20) -17.3(10)
N(3) Ti(2) C(16) C(15) 82.57(10)
N(3) Ti(2) C(16) C(17) -161.93(10)
C(16) Ti(2) N(3) N(4) -126.89(8)
C(16) Ti(2) N(3) C(20) -52.0(10)
N(3) Ti(2) C(17) C(16) 21.59(11)
N(3) Ti(2) C(17) C(18) 137.87(9)
C(17) Ti(2) N(3) N(4) -139.07(7)
C(17) Ti(2) N(3) C(20) -64.2(11)
N(3) Ti(2) C(18) C(17) -69.25(13)
N(3) Ti(2) C(18) C(19) 47.15(14)
C(18) Ti(2) N(3) N(4) -100.47(10)
C(18) Ti(2) N(3) C(20) -25.6(11)
N(3) Ti(2) C(19) C(15) -35.35(11)
N(3) Ti(2) C(19) C(18) -150.84(9)
C(19) Ti(2) N(3) N(4) -72.88(8)
C(19) Ti(2) N(3) C(20) 2.0(11)
N(4) Ti(2) C(15) C(16) -135.90(10)
N(4) Ti(2) C(15) C(19) 108.07(10)
C(15) Ti(2) N(4) N(3) 85.34(7)
C(15) Ti(2) N(4) C(22) 3.9(11)
N(4) Ti(2) C(16) C(15) 48.75(11)
N(4) Ti(2) C(16) C(17) 164.25(9)
C(16) Ti(2) N(4) N(3) 59.84(8)
C(16) Ti(2) N(4) C(22) -21.6(11)
N(4) Ti(2) C(17) C(16) -26.14(15)
N(4) Ti(2) C(17) C(18) 90.13(13)
C(17) Ti(2) N(4) N(3) 75.69(11)
C(17) Ti(2) N(4) C(22) -5.8(11)
N(4) Ti(2) C(18) C(17) -128.97(9)
N(4) Ti(2) C(18) C(19) -12.58(13)
C(18) Ti(2) N(4) N(3) 125.79(8)
C(18) Ti(2) N(4) C(22) 44.3(11)
N(4) Ti(2) C(19) C(15) -73.80(10)
N(4) Ti(2) C(19) C(18) 170.72(9)
C(19) Ti(2) N(4) N(3) 118.53(7)
C(19) Ti(2) N(4) C(22) 37.1(11)
C(15) Ti(2) C(16) C(17) 115.50(14)
C(16) Ti(2) C(15) C(19) -116.04(14)
C(15) Ti(2) C(17) C(16) -37.53(10)
C(15) Ti(2) C(17) C(18) 78.74(10)
C(17) Ti(2) C(15) C(16) 37.64(9)
C(17) Ti(2) C(15) C(19) -78.40(11)
C(15) Ti(2) C(18) C(17) -79.01(10)
C(15) Ti(2) C(18) C(19) 37.39(9)
C(18) Ti(2) C(15) C(16) 78.27(10)
C(18) Ti(2) C(15) C(19) -37.77(10)
C(15) Ti(2) C(19) C(18) -115.48(14)
C(19) Ti(2) C(15) C(16) 116.04(14)
C(16) Ti(2) C(17) C(18) 116.28(14)
C(17) Ti(2) C(16) C(15) -115.50(14)
C(16) Ti(2) C(18) C(17) -37.49(9)
C(16) Ti(2) C(18) C(19) 78.91(10)
C(18) Ti(2) C(16) C(15) -78.88(11)
C(18) Ti(2) C(16) C(17) 36.63(9)
C(16) Ti(2) C(19) C(15) 37.35(10)
C(16) Ti(2) C(19) C(18) -78.13(10)
C(19) Ti(2) C(16) C(15) -37.16(10)
C(19) Ti(2) C(16) C(17) 78.34(10)
C(17) Ti(2) C(18) C(19) 116.40(14)
C(18) Ti(2) C(17) C(16) -116.28(14)
C(17) Ti(2) C(19) C(15) 78.95(11)
C(17) Ti(2) C(19) C(18) -36.53(9)
C(19) Ti(2) C(17) C(16) -78.80(10)
C(19) Ti(2) C(17) C(18) 37.47(9)
C(18) Ti(2) C(19) C(15) 115.48(14)
C(19) Ti(2) C(18) C(17) -116.40(14)
Cl(5) Ti(3) N(5) N(6) 134.09(6)
Cl(5) Ti(3) N(5) C(34) -156.2(16)
Cl(5) Ti(3) N(6) N(5) -55.12(7)
Cl(5) Ti(3) N(6) C(36) -134.9(16)
Cl(5) Ti(3) C(29) C(30) -17.50(12)
Cl(5) Ti(3) C(29) C(33) -133.69(9)
Cl(5) Ti(3) C(30) C(29) 165.85(9)
Cl(5) Ti(3) C(30) C(31) -78.80(10)
Cl(5) Ti(3) C(31) C(30) 100.39(10)
Cl(5) Ti(3) C(31) C(32) -143.56(10)
Cl(5) Ti(3) C(32) C(31) 39.89(10)
Cl(5) Ti(3) C(32) C(33) 156.50(9)
Cl(5) Ti(3) C(33) C(29) 77.73(12)
Cl(5) Ti(3) C(33) C(32) -37.77(14)
Cl(6) Ti(3) N(5) N(6) 34.03(8)
Cl(6) Ti(3) N(5) C(34) 103.8(16)
Cl(6) Ti(3) N(6) N(5) -153.12(6)
Cl(6) Ti(3) N(6) C(36) 127.1(16)
Cl(6) Ti(3) C(29) C(30) 121.65(9)
Cl(6) Ti(3) C(29) C(33) 5.47(12)
Cl(6) Ti(3) C(30) C(29) -92.08(11)
Cl(6) Ti(3) C(30) C(31) 23.27(13)
Cl(6) Ti(3) C(31) C(30) -164.26(9)
Cl(6) Ti(3) C(31) C(32) -48.21(10)
Cl(6) Ti(3) C(32) C(31) 133.35(10)
Cl(6) Ti(3) C(32) C(33) -110.03(10)
Cl(6) Ti(3) C(33) C(29) -175.73(9)
Cl(6) Ti(3) C(33) C(32) 68.77(9)
N(5) Ti(3) N(6) C(36) -79.8(16)
N(6) Ti(3) N(5) C(34) 69.7(16)
N(5) Ti(3) C(29) C(30) -106.31(10)
N(5) Ti(3) C(29) C(33) 137.51(10)
C(29) Ti(3) N(5) N(6) -100.29(8)
C(29) Ti(3) N(5) C(34) -30.6(16)
N(5) Ti(3) C(30) C(29) 72.82(10)
N(5) Ti(3) C(30) C(31) -171.83(10)
C(30) Ti(3) N(5) N(6) -133.63(8)
C(30) Ti(3) N(5) C(34) -63.9(16)
N(5) Ti(3) C(31) C(30) 10.43(13)
N(5) Ti(3) C(31) C(32) 126.48(10)
C(31) Ti(3) N(5) N(6) -139.61(8)
C(31) Ti(3) N(5) C(34) -69.9(16)
N(5) Ti(3) C(32) C(31) -86.84(13)
N(5) Ti(3) C(32) C(33) 29.77(15)
C(32) Ti(3) N(5) N(6) -93.72(10)
C(32) Ti(3) N(5) C(34) -24.0(16)
N(5) Ti(3) C(33) C(29) -45.16(11)
N(5) Ti(3) C(33) C(32) -160.66(9)
C(33) Ti(3) N(5) N(6) -76.26(8)
C(33) Ti(3) N(5) C(34) -6.5(16)
N(6) Ti(3) C(29) C(30) -145.54(10)
N(6) Ti(3) C(29) C(33) 98.28(10)
C(29) Ti(3) N(6) N(5) 77.88(8)
C(29) Ti(3) N(6) C(36) -2.0(16)
N(6) Ti(3) C(30) C(29) 40.53(12)
N(6) Ti(3) C(30) C(31) 155.88(9)
C(30) Ti(3) N(6) N(5) 56.07(9)
C(30) Ti(3) N(6) C(36) -23.8(16)
N(6) Ti(3) C(31) C(30) -44.11(17)
N(6) Ti(3) C(31) C(32) 71.94(15)
C(31) Ti(3) N(6) N(5) 83.45(13)
C(31) Ti(3) N(6) C(36) 3.6(16)
N(6) Ti(3) C(32) C(31) -141.70(10)
N(6) Ti(3) C(32) C(33) -25.08(12)
C(32) Ti(3) N(6) N(5) 126.56(8)
C(32) Ti(3) N(6) C(36) 46.7(16)
N(6) Ti(3) C(33) C(29) -84.03(10)
N(6) Ti(3) C(33) C(32) 160.48(10)
C(33) Ti(3) N(6) N(5) 112.46(8)
C(33) Ti(3) N(6) C(36) 32.6(16)
C(29) Ti(3) C(30) C(31) 115.35(15)
C(30) Ti(3) C(29) C(33) -116.18(15)
C(29) Ti(3) C(31) C(30) -37.54(10)
C(29) Ti(3) C(31) C(32) 78.52(11)
C(31) Ti(3) C(29) C(30) 37.82(10)
C(31) Ti(3) C(29) C(33) -78.36(11)
C(29) Ti(3) C(32) C(31) -79.12(11)
C(29) Ti(3) C(32) C(33) 37.50(10)
C(32) Ti(3) C(29) C(30) 78.59(11)
C(32) Ti(3) C(29) C(33) -37.59(10)
C(29) Ti(3) C(33) C(32) -115.50(15)
C(33) Ti(3) C(29) C(30) 116.18(15)
C(30) Ti(3) C(31) C(32) 116.05(15)
C(31) Ti(3) C(30) C(29) -115.35(15)
C(30) Ti(3) C(32) C(31) -37.65(10)
C(30) Ti(3) C(32) C(33) 78.97(11)
C(32) Ti(3) C(30) C(29) -78.58(11)
C(32) Ti(3) C(30) C(31) 36.77(10)
C(30) Ti(3) C(33) C(29) 37.21(10)
C(30) Ti(3) C(33) C(32) -78.28(11)
C(33) Ti(3) C(30) C(29) -37.14(10)
C(33) Ti(3) C(30) C(31) 78.21(11)
C(31) Ti(3) C(32) C(33) 116.62(14)
C(32) Ti(3) C(31) C(30) -116.05(15)
C(31) Ti(3) C(33) C(29) 78.94(11)
C(31) Ti(3) C(33) C(32) -36.56(10)
C(33) Ti(3) C(31) C(30) -78.88(11)
C(33) Ti(3) C(31) C(32) 37.17(10)
C(32) Ti(3) C(33) C(29) 115.50(15)
C(33) Ti(3) C(32) C(31) -116.62(14)
Ti(1) N(1) N(2) C(8) 168.81(11)
Ti(1) N(1) C(6) C(7) -84.0(6)
Ti(1) N(1) C(6) C(9) 100.0(6)
N(2) N(1) C(6) C(7) -0.81(15)
N(2) N(1) C(6) C(9) -176.73(12)
C(6) N(1) N(2) Ti(1) -169.09(11)
C(6) N(1) N(2) C(8) -0.28(15)
Ti(1) N(2) C(8) C(7) 82.9(6)
Ti(1) N(2) C(8) C(12) -96.4(6)
N(1) N(2) C(8) C(7) 1.24(15)
N(1) N(2) C(8) C(12) -178.08(12)
Ti(2) N(3) N(4) C(22) 174.23(10)
Ti(2) N(3) C(20) C(21) -73.2(11)
Ti(2) N(3) C(20) C(23) 110.6(10)
N(4) N(3) C(20) C(21) -0.16(14)
N(4) N(3) C(20) C(23) -176.38(11)
C(20) N(3) N(4) Ti(2) -174.45(10)
C(20) N(3) N(4) C(22) -0.22(14)
Ti(2) N(4) C(22) C(21) 80.1(11)
Ti(2) N(4) C(22) C(26) -104.8(11)
N(3) N(4) C(22) C(21) 0.51(14)
N(3) N(4) C(22) C(26) 175.60(11)
Ti(3) N(5) N(6) C(36) 175.97(10)
Ti(3) N(5) C(34) C(35) -68.6(16)
Ti(3) N(5) C(34) C(37) 115.3(15)
N(6) N(5) C(34) C(35) -0.22(15)
N(6) N(5) C(34) C(37) -176.32(12)
C(34) N(5) N(6) Ti(3) -176.01(11)
C(34) N(5) N(6) C(36) -0.04(12)
Ti(3) N(6) C(36) C(35) 78.8(16)
Ti(3) N(6) C(36) C(40) -102.8(16)
N(5) N(6) C(36) C(35) 0.29(14)
N(5) N(6) C(36) C(40) 178.68(11)
Ti(1) C(1) C(2) C(3) -64.79(10)
Ti(1) C(1) C(5) C(4) 65.40(10)
C(2) C(1) C(5) Ti(1) -64.31(11)
C(2) C(1) C(5) C(4) 1.09(17)
C(5) C(1) C(2) Ti(1) 64.26(10)
C(5) C(1) C(2) C(3) -0.52(18)
Ti(1) C(2) C(3) C(4) -64.99(10)
C(1) C(2) C(3) Ti(1) 64.74(11)
C(1) C(2) C(3) C(4) -0.25(18)
Ti(1) C(3) C(4) C(5) -63.25(10)
C(2) C(3) C(4) Ti(1) 64.17(11)
C(2) C(3) C(4) C(5) 0.92(17)
Ti(1) C(4) C(5) C(1) -64.83(10)
C(3) C(4) C(5) Ti(1) 63.58(11)
C(3) C(4) C(5) C(1) -1.25(17)
N(1) C(6) C(7) C(8) 1.55(16)
N(1) C(6) C(9) C(10) -150.53(15)
N(1) C(6) C(9) C(11) 87.04(19)
C(7) C(6) C(9) C(10) 34.6(2)
C(7) C(6) C(9) C(11) -87.8(2)
C(9) C(6) C(7) C(8) 176.89(15)
C(6) C(7) C(8) N(2) -1.72(16)
C(6) C(7) C(8) C(12) 177.52(14)
N(2) C(8) C(12) C(13) -158.35(13)
N(2) C(8) C(12) C(14) -33.61(19)
C(7) C(8) C(12) C(13) 22.5(2)
C(7) C(8) C(12) C(14) 147.25(16)
Ti(2) C(15) C(16) C(17) -65.45(11)
Ti(2) C(15) C(19) C(18) 65.13(11)
C(16) C(15) C(19) Ti(2) -64.22(11)
C(16) C(15) C(19) C(18) 0.92(18)
C(19) C(15) C(16) Ti(2) 64.23(11)
C(19) C(15) C(16) C(17) -1.21(18)
Ti(2) C(16) C(17) C(18) -63.89(11)
C(15) C(16) C(17) Ti(2) 64.94(11)
C(15) C(16) C(17) C(18) 1.04(18)
Ti(2) C(17) C(18) C(19) -63.78(11)
C(16) C(17) C(18) Ti(2) 63.30(11)
C(16) C(17) C(18) C(19) -0.48(18)
Ti(2) C(18) C(19) C(15) -64.98(11)
C(17) C(18) C(19) Ti(2) 64.71(11)
C(17) C(18) C(19) C(15) -0.27(18)
N(3) C(20) C(21) C(22) 0.46(15)
N(3) C(20) C(23) C(24) -15.14(18)
N(3) C(20) C(23) C(25) -139.79(12)
C(21) C(20) C(23) C(24) 169.54(13)
C(21) C(20) C(23) C(25) 44.88(18)
C(23) C(20) C(21) C(22) 176.33(12)
C(20) C(21) C(22) N(4) -0.60(15)
C(20) C(21) C(22) C(26) -175.13(13)
N(4) C(22) C(26) C(27) 41.51(18)
N(4) C(22) C(26) C(28) -81.76(17)
C(21) C(22) C(26) C(27) -144.61(15)
C(21) C(22) C(26) C(28) 92.11(18)
Ti(3) C(29) C(30) C(31) -65.32(11)
Ti(3) C(29) C(33) C(32) 65.26(11)
C(30) C(29) C(33) Ti(3) -63.80(11)
C(30) C(29) C(33) C(32) 1.45(18)
C(33) C(29) C(30) Ti(3) 63.96(11)
C(33) C(29) C(30) C(31) -1.37(18)
Ti(3) C(30) C(31) C(32) -64.53(11)
C(29) C(30) C(31) Ti(3) 65.28(11)
C(29) C(30) C(31) C(32) 0.76(18)
Ti(3) C(31) C(32) C(33) -63.59(11)
C(30) C(31) C(32) Ti(3) 63.74(11)
C(30) C(31) C(32) C(33) 0.15(18)
Ti(3) C(32) C(33) C(29) -65.07(11)
C(31) C(32) C(33) Ti(3) 64.07(11)
C(31) C(32) C(33) C(29) -0.99(18)
N(5) C(34) C(35) C(36) 0.39(15)
N(5) C(34) C(37) C(38) -31.04(19)
N(5) C(34) C(37) C(39) -156.46(14)
C(35) C(34) C(37) C(38) 153.82(15)
C(35) C(34) C(37) C(39) 28.4(2)
C(37) C(34) C(35) C(36) 176.07(14)
C(34) C(35) C(36) N(6) -0.42(15)
C(34) C(35) C(36) C(40) -178.59(13)
N(6) C(36) C(40) C(41) -56.92(17)
N(6) C(36) C(40) C(42) 178.52(12)
C(35) C(36) C(40) C(41) 121.04(16)
C(35) C(36) C(40) C(42) -3.5(2)
